data_1568434
loop_
_publ_author_name
'Liu, Han-Ying'
'Neale, Samuel E.'
'Hill, Michael S.'
'Mahon, Mary F.'
'McMullin, Claire L.'

_publ_section_title
;
 Structural snapshots of an Al-Cu bond-mediated transformation of terminal
 acetylenes.
;
_journal_issue 11
_journal_name_full 'Chemical science'
_journal_page_first 2866
_journal_page_last 2876
_journal_paper_doi 10.1039/d3sc00240c
_journal_volume 14
_journal_year 2023
_chemical_formula_moiety '2(C74 H96 Al Cu2 N3 Si2), 2(C6 H14)'
_chemical_formula_sum 'C160 H220 Al2 Cu4 N6 Si4'
_chemical_formula_weight 2647.89
_space_group_crystal_system triclinic
_space_group_IT_number 2
_space_group_name_Hall '-P 1'
_space_group_name_H-M_alt 'P -1'
_atom_sites_solution_hydrogens geom
_atom_sites_solution_primary dual
_audit_creation_date 2022-05-20
_audit_creation_method
;
Olex2 1.5
(compiled 2022.04.07 svn.rca3783a0 for OlexSys, GUI svn.r6498)
;
_audit_update_record
;
2023-01-04 deposited with the CCDC.	2023-02-15 downloaded from the CCDC.
;
_cell_angle_alpha 97.9780(10)
_cell_angle_beta 98.3410(10)
_cell_angle_gamma 96.908(2)
_cell_formula_units_Z 2
_cell_length_a 13.2732(2)
_cell_length_b 17.1411(3)
_cell_length_c 34.2337(6)
_cell_measurement_reflns_used 35472
_cell_measurement_temperature 150.00(10)
_cell_measurement_theta_max 30.2900
_cell_measurement_theta_min 3.0130
_cell_volume 7553.0(2)
_computing_cell_refinement 'CrysAlisPro 1.171.39.46 (Rigaku OD, 2018)'
_computing_data_collection 'CrysAlisPro 1.171.39.46 (Rigaku OD, 2018)'
_computing_data_reduction 'CrysAlisPro 1.171.39.46 (Rigaku OD, 2018)'
_computing_molecular_graphics 'Olex2 1.5 (Dolomanov et al., 2009)'
_computing_publication_material 'Olex2 1.5 (Dolomanov et al., 2009)'
_computing_structure_refinement 'SHELXL 2014/3 (Sheldrick, 2015)'
_computing_structure_solution 'SHELXT 2018/2 (Sheldrick, 2018)'
_diffrn_ambient_environment N~2~
_diffrn_ambient_temperature 150.00(10)
_diffrn_detector 'CCD plate'
_diffrn_detector_area_resol_mean 16.1468
_diffrn_detector_type EosS2
_diffrn_measured_fraction_theta_full 0.998
_diffrn_measured_fraction_theta_max 0.958
_diffrn_measurement_device 'four-circle diffractometer'
_diffrn_measurement_device_type 'New Xcalibur, EosS2'
_diffrn_measurement_method '\w scans'
_diffrn_radiation_monochromator graphite
_diffrn_radiation_probe x-ray
_diffrn_radiation_type 'Mo K\a'
_diffrn_radiation_wavelength 0.71073
_diffrn_reflns_av_R_equivalents 0.0311
_diffrn_reflns_av_unetI/netI 0.0408
_diffrn_reflns_Laue_measured_fraction_full 0.998
_diffrn_reflns_Laue_measured_fraction_max 0.958
_diffrn_reflns_limit_h_max 17
_diffrn_reflns_limit_h_min -18
_diffrn_reflns_limit_k_max 23
_diffrn_reflns_limit_k_min -23
_diffrn_reflns_limit_l_max 46
_diffrn_reflns_limit_l_min -46
_diffrn_reflns_number 128297
_diffrn_reflns_point_group_measured_fraction_full 0.998
_diffrn_reflns_point_group_measured_fraction_max 0.958
_diffrn_reflns_theta_full 25.242
_diffrn_reflns_theta_max 29.129
_diffrn_reflns_theta_min 3.000
_diffrn_source 'fine-focus sealed X-ray tube'
_diffrn_source_type 'Enhance (Mo) X-ray Source'
_exptl_absorpt_coefficient_mu 0.649
_exptl_absorpt_correction_T_max 0.364
_exptl_absorpt_correction_T_min 0.145
_exptl_absorpt_correction_type analytical
_exptl_absorpt_process_details
;
CrysAlisPro 1.171.39.46 (Rigaku Oxford Diffraction, 2018)
Analytical numeric absorption correction using a multifaceted crystal
			model based on expressions derived by R.C. Clark & J.S. Reid.
(Clark, R. C. & Reid, J. S. (1995). Acta Cryst. A51, 887-897)
Empirical absorption correction using spherical harmonics,
 implemented in SCALE3 ABSPACK scaling algorithm.
;
_exptl_crystal_colour colourless
_exptl_crystal_colour_primary colourless
_exptl_crystal_density_diffrn 1.164
_exptl_crystal_description block
_exptl_crystal_F_000 2840
_exptl_crystal_size_max 0.604
_exptl_crystal_size_mid 0.472
_exptl_crystal_size_min 0.279
_refine_diff_density_max 0.614
_refine_diff_density_min -0.363
_refine_diff_density_rms 0.053
_refine_ls_extinction_method none
_refine_ls_goodness_of_fit_ref 1.050
_refine_ls_hydrogen_treatment constr
_refine_ls_matrix_type full
_refine_ls_number_parameters 1741
_refine_ls_number_reflns 38945
_refine_ls_number_restraints 291
_refine_ls_restrained_S_all 1.057
_refine_ls_R_factor_all 0.0612
_refine_ls_R_factor_gt 0.0425
_refine_ls_shift/su_max 0.003
_refine_ls_shift/su_mean 0.000
_refine_ls_structure_factor_coef Fsqd
_refine_ls_weighting_details 'w=1/[\s^2^(Fo^2^)+(0.0390P)^2^+3.7224P] where P=(Fo^2^+2Fc^2^)/3'
_refine_ls_weighting_scheme calc
_refine_ls_wR_factor_gt 0.0943
_refine_ls_wR_factor_ref 0.1016
_reflns_Friedel_coverage 0.000
_reflns_number_gt 30685
_reflns_number_total 38945
_reflns_threshold_expression 'I > 2\s(I)'
_cod_data_source_file d3sc00240c2.cif
_cod_data_source_block e21msh09
_cod_depositor_comments 'Adding full bibliography for 1568428--1568438.cif.'
_cod_database_code 1568434
_shelxl_version_number 2014-3
_shelx_space_group_comment
;
The symmetry employed for this shelxl refinement is uniquely defined
by the following loop, which should always be used as a source of
symmetry information in preference to the above space-group names.
They are only intended as comments.
;
_olex2_refinement_description
;
1. Fixed Uiso
 At 1.2 times of:
  All C(H) groups, All C(H,H) groups
 At 1.5 times of:
  All C(H,H,H) groups
2. Restrained distances
 C4SA-C3SA = C4SA-C5SA = C6SA-C5SA = C2SA-C3SA
 1.54 with sigma of 0.005
 C6S-C5S = C5S-C4S = C4S-C3S = C3S-C2S = C2S-C1S
 1.54 with sigma of 0.005
 C2TA-C1TA = C3TA-C2TA = C5TA-C6TA = C5TA-C4TA = C3TA-C4TA
 1.54 with sigma of 0.005
 C2TA-C1TA = C3TA-C2TA = C3TA-C4TA = C5TA-C4TA = C5TA-C6TA
 1.54 with sigma of 0.005
 C1TA-C3TA = C2TA-C4TA
 2.555 with sigma of 0.01
 C3TA-C5TA = C6TA-C4TA
 2.555 with sigma of 0.01
 C6SA-C4SA \\sim C5SA-C3SA
 with sigma of 0.005
 C3S-C1S \\sim C1SA-C3SA \\sim C2SA-C4SA
 with sigma of 0.005
3. Uiso/Uaniso restraints and constraints
C1SA \\sim C2SA \\sim C3SA \\sim C4SA \\sim C5SA \\sim C6SA \\sim C1S \\sim C2S
\\sim C3S \\sim C4S \\sim C5S \\sim C6S: within 2A with sigma of 0.015 and
sigma for terminal atoms of 0.01 within 2A
C1T \\sim C2T \\sim C3T \\sim C4T \\sim C5T \\sim C6T \\sim C1TA \\sim C2TA
\\sim C3TA \\sim C4TA \\sim C5TA \\sim C6TA: within 2A with sigma of 0.015 and
sigma for terminal atoms of 0.01 within 2A
4. Others
 Fixed Sof: C1T(0.75) H1TA(0.75) H1TB(0.75) H1TC(0.75) C2T(0.75) H2TA(0.75)
 H2TB(0.75) C3T(0.75) H3TA(0.75) H3TB(0.75) C4T(0.75) H4TA(0.75) H4TB(0.75)
 C5T(0.75) H5TA(0.75) H5TB(0.75) C6T(0.75) H6TA(0.75) H6TB(0.75) H6TC(0.75)
 C1TA(0.25) H1TD(0.25) H1TE(0.25) H1TF(0.25) C2TA(0.25) H2TC(0.25) H2TD(0.25)
 C3TA(0.25) H3TC(0.25) H3TD(0.25) C4TA(0.25) H4TC(0.25) H4TD(0.25) C5TA(0.25)
 H5TC(0.25) H5TD(0.25) C6TA(0.25) H6TD(0.25) H6TE(0.25) H6TF(0.25) C1SA(0.45)
 H1SA(0.45) H1SB(0.45) H1SC(0.45) C2SA(0.45) H2SA(0.45) H2SB(0.45) C3SA(0.45)
 H3SA(0.45) H3SB(0.45) C4SA(0.45) H4SA(0.45) H4SB(0.45) C5SA(0.45) H5SA(0.45)
 H5SB(0.45) C6SA(0.45) H6SA(0.45) H6SC(0.45) H6SB(0.45) C1S(0.55) H1SD(0.55)
 H1SE(0.55) H1SF(0.55) C2S(0.55) H2SD(0.55) H2SC(0.55) C3S(0.55) H3SC(0.55)
 H3SD(0.55) C4S(0.55) H4SC(0.55) H4SD(0.55) C5S(0.55) H5SC(0.55) H5SD(0.55)
 C6S(0.55) H6SD(0.55) H6SE(0.55) H6SF(0.55)
5.a Ternary CH refined with riding coordinates:
 C7(H7), C10(H10), C25(H25), C28(H28), C45(H45), C48(H48), C81(H81), C84(H84),
 C99(H99), C102(H102), C119(H119), C122(H122)
5.b Secondary CH2 refined with riding coordinates:
 C15(H15A,H15B), C16(H16A,H16B), C35(H35A,H35B), C89(H89A,H89B), C90(H90A,
 H90B), C109(H10S,H10T), C2T(H2TA,H2TB), C3T(H3TA,H3TB), C4T(H4TA,H4TB),
 C5T(H5TA,H5TB), C2TA(H2TC,H2TD), C3TA(H3TC,H3TD), C4TA(H4TC,H4TD), C5TA(H5TC,
 H5TD), C2SA(H2SA,H2SB), C3SA(H3SA,H3SB), C4SA(H4SA,H4SB), C5SA(H5SA,H5SB),
 C2S(H2SD,H2SC), C3S(H3SC,H3SD), C4S(H4SC,H4SD), C5S(H5SC,H5SD)
5.c Aromatic/amide H refined with riding coordinates:
 C3(H3), C4(H4), C5(H5), C21(H21), C22(H22), C23(H23), C41(H41), C42(H42),
 C43(H43), C54(H54), C55(H55), C56(H56), C57(H57), C58(H58), C64(H64), C65(H65),
  C66(H66), C67(H67), C68(H68), C70(H70), C71(H71), C72(H72), C73(H73),
 C74(H74), C77(H77), C78(H78), C79(H79), C95(H95), C96(H96), C97(H97),
 C115(H115), C116(H116), C117(H117), C128(H128), C129(H129), C130(H130),
 C131(H131), C132(H132), C138(H138), C139(H139), C140(H140), C141(H141),
 C142(H142), C144(H144), C145(H145), C146(H146), C147(H147), C148(H148)
5.d Idealised Me refined as rotating group:
 C8(H8A,H8B,H8C), C9(H9A,H9B,H9C), C11(H11A,H11B,H11C), C12(H12A,H12B,H12C),
 C13(H13A,H13B,H13C), C14(H14A,H14B,H14C), C17(H17A,H17B,H17C), C18(H18A,H18B,
 H18C), C26(H26A,H26B,H26C), C27(H27A,H27B,H27C), C29(H29A,H29B,H29C), C30(H30A,
 H30B,H30C), C33(H33A,H33B,H33C), C34(H34A,H34B,H34C), C37(H37A,H37B,H37C),
 C38(H38A,H38B,H38C), C46(H46A,H46B,H46C), C47(H47A,H47B,H47C), C49(H49A,H49B,
 H49C), C50(H50A,H50B,H50C), C82(H82A,H82B,H82C), C83(H83A,H83B,H83C), C85(H85A,
 H85B,H85C), C86(H86A,H86B,H86C), C87(H87A,H87B,H87C), C88(H88A,H88B,H88C),
 C91(H91A,H91B,H91C), C92(H92A,H92B,H92C), C100(H10A,H10B,H10C), C101(H10D,H10E,
 H10F), C103(H10G,H10H,H10I), C104(H10J,H10K,H10L), C107(H10M,H10N,H10O),
 C108(H10P,H10Q,H10R), C111(H11D,H11E,H11F), C112(H11G,H11H,H11I), C120(H12D,
 H12E,H12F), C121(H12G,H12H,H12I), C123(H12J,H12K,H12L), C124(H12M,H12N,H12O),
 C1T(H1TA,H1TB,H1TC), C6T(H6TA,H6TB,H6TC), C1TA(H1TD,H1TE,H1TF), C6TA(H6TD,H6TE,
 H6TF), C1SA(H1SA,H1SB,H1SC), C6SA(H6SA,H6SC,H6SB), C1S(H1SD,H1SE,H1SF),
 C6S(H6SD,H6SE,H6SF)
;

loop_
_space_group_symop_operation_xyz
'x, y, z'
'-x, -y, -z'

loop_
_atom_site_label
_atom_site_type_symbol
_atom_site_fract_x
_atom_site_fract_y
_atom_site_fract_z
_atom_site_U_iso_or_equiv
_atom_site_adp_type
_atom_site_occupancy
_atom_site_site_symmetry_order
_atom_site_calc_flag
_atom_site_refinement_flags_posn
_atom_site_refinement_flags_adp
_atom_site_refinement_flags_occupancy
_atom_site_disorder_assembly
_atom_site_disorder_group
Cu1 Cu 0.22448(2) 0.39329(2) 0.62461(2) 0.02111(5) Uani 1 1 d . . . . .
Cu2 Cu 0.32620(2) 0.28070(2) 0.59236(2) 0.02455(5) Uani 1 1 d . . . . .
Si1 Si 0.19545(4) 0.72695(3) 0.60671(2) 0.02271(10) Uani 1 1 d . . . . .
Si2 Si 0.14281(4) 0.68616(3) 0.70980(2) 0.02202(10) Uani 1 1 d . . . . .
Al1 Al 0.19728(4) 0.56290(3) 0.64001(2) 0.01754(10) Uani 1 1 d . . . . .
N1 N 0.25178(11) 0.64318(9) 0.61488(4) 0.0197(3) Uani 1 1 d . . . . .
N2 N 0.12142(11) 0.59400(9) 0.67930(4) 0.0199(3) Uani 1 1 d . . . . .
N3 N 0.43039(12) 0.19835(9) 0.53691(5) 0.0256(3) Uani 1 1 d . . . . .
C1 C 0.33958(14) 0.62918(10) 0.59565(5) 0.0204(3) Uani 1 1 d . . . . .
C2 C 0.32592(15) 0.57992(11) 0.55781(5) 0.0243(4) Uani 1 1 d . . . . .
C3 C 0.41203(17) 0.56621(12) 0.54021(6) 0.0304(4) Uani 1 1 d . . . . .
H3 H 0.4025 0.5335 0.5148 0.037 Uiso 1 1 calc R U . . .
C4 C 0.51045(17) 0.59869(13) 0.55855(6) 0.0342(5) Uani 1 1 d . . . . .
H4 H 0.5680 0.5878 0.5463 0.041 Uiso 1 1 calc R U . . .
C5 C 0.52379(15) 0.64762(12) 0.59528(6) 0.0296(4) Uani 1 1 d . . . . .
H5 H 0.5914 0.6702 0.6081 0.036 Uiso 1 1 calc R U . . .
C6 C 0.44047(14) 0.66452(11) 0.61389(5) 0.0235(4) Uani 1 1 d . . . . .
C7 C 0.22040(16) 0.54320(11) 0.53479(5) 0.0286(4) Uani 1 1 d . . . . .
H7 H 0.1690 0.5510 0.5531 0.034 Uiso 1 1 calc R U . . .
C8 C 0.21355(19) 0.45388(13) 0.52058(6) 0.0390(5) Uani 1 1 d . . . . .
H8A H 0.1418 0.4314 0.5099 0.059 Uiso 1 1 calc R U . . .
H8B H 0.2387 0.4279 0.5431 0.059 Uiso 1 1 calc R U . . .
H8C H 0.2557 0.4451 0.4996 0.059 Uiso 1 1 calc R U . . .
C9 C 0.19102(19) 0.58530(14) 0.49888(6) 0.0394(5) Uani 1 1 d . . . . .
H9A H 0.2402 0.5784 0.4803 0.059 Uiso 1 1 calc R U . . .
H9B H 0.1924 0.6422 0.5082 0.059 Uiso 1 1 calc R U . . .
H9C H 0.1217 0.5622 0.4851 0.059 Uiso 1 1 calc R U . . .
C10 C 0.46303(15) 0.72156(11) 0.65336(5) 0.0260(4) Uani 1 1 d . . . . .
H10 H 0.3960 0.7352 0.6603 0.031 Uiso 1 1 calc R U . . .
C11 C 0.51469(16) 0.68277(14) 0.68715(6) 0.0353(5) Uani 1 1 d . . . . .
H11A H 0.4694 0.6353 0.6902 0.053 Uiso 1 1 calc R U . . .
H11B H 0.5278 0.7206 0.7122 0.053 Uiso 1 1 calc R U . . .
H11C H 0.5799 0.6676 0.6807 0.053 Uiso 1 1 calc R U . . .
C12 C 0.53043(18) 0.79939(13) 0.65060(7) 0.0377(5) Uani 1 1 d . . . . .
H12A H 0.5991 0.7882 0.6465 0.057 Uiso 1 1 calc R U . . .
H12B H 0.5360 0.8368 0.6755 0.057 Uiso 1 1 calc R U . . .
H12C H 0.4991 0.8228 0.6281 0.057 Uiso 1 1 calc R U . . .
C13 C 0.06130(16) 0.70044(14) 0.57789(6) 0.0354(5) Uani 1 1 d . . . . .
H13A H 0.0642 0.6826 0.5497 0.053 Uiso 1 1 calc R U . . .
H13B H 0.0256 0.7473 0.5803 0.053 Uiso 1 1 calc R U . . .
H13C H 0.0241 0.6576 0.5887 0.053 Uiso 1 1 calc R U . . .
C14 C 0.27140(17) 0.78849(12) 0.57683(6) 0.0324(4) Uani 1 1 d . . . . .
H14A H 0.3376 0.8125 0.5932 0.049 Uiso 1 1 calc R U . . .
H14B H 0.2329 0.8306 0.5688 0.049 Uiso 1 1 calc R U . . .
H14C H 0.2834 0.7545 0.5530 0.049 Uiso 1 1 calc R U . . .
C15 C 0.19068(16) 0.79613(11) 0.65376(6) 0.0281(4) Uani 1 1 d . . . . .
H15A H 0.2609 0.8071 0.6695 0.034 Uiso 1 1 calc R U . . .
H15B H 0.1738 0.8471 0.6460 0.034 Uiso 1 1 calc R U . . .
C16 C 0.11594(15) 0.77083(11) 0.68190(6) 0.0267(4) Uani 1 1 d . . . . .
H16A H 0.0462 0.7564 0.6658 0.032 Uiso 1 1 calc R U . . .
H16B H 0.1139 0.8180 0.7019 0.032 Uiso 1 1 calc R U . . .
C17 C 0.05574(16) 0.68960(13) 0.74837(6) 0.0320(4) Uani 1 1 d . . . . .
H17A H -0.0149 0.6906 0.7354 0.048 Uiso 1 1 calc R U . . .
H17B H 0.0786 0.7376 0.7683 0.048 Uiso 1 1 calc R U . . .
H17C H 0.0580 0.6424 0.7615 0.048 Uiso 1 1 calc R U . . .
C18 C 0.27983(15) 0.70778(12) 0.73529(6) 0.0295(4) Uani 1 1 d . . . . .
H18A H 0.2928 0.6695 0.7535 0.044 Uiso 1 1 calc R U . . .
H18B H 0.2932 0.7618 0.7505 0.044 Uiso 1 1 calc R U . . .
H18C H 0.3254 0.7034 0.7152 0.044 Uiso 1 1 calc R U . . .
C19 C 0.04213(13) 0.53525(11) 0.68698(5) 0.0218(4) Uani 1 1 d . . . . .
C20 C 0.06599(14) 0.48006(11) 0.71301(5) 0.0246(4) Uani 1 1 d . . . . .
C21 C -0.01204(15) 0.42409(13) 0.71973(6) 0.0326(4) Uani 1 1 d . . . . .
H21 H 0.0044 0.3878 0.7375 0.039 Uiso 1 1 calc R U . . .
C22 C -0.11291(16) 0.41993(14) 0.70129(7) 0.0369(5) Uani 1 1 d . . . . .
H22 H -0.1649 0.3807 0.7059 0.044 Uiso 1 1 calc R U . . .
C23 C -0.13669(15) 0.47365(13) 0.67621(6) 0.0327(5) Uani 1 1 d . . . . .
H23 H -0.2059 0.4711 0.6636 0.039 Uiso 1 1 calc R U . . .
C24 C -0.06187(14) 0.53181(12) 0.66883(6) 0.0255(4) Uani 1 1 d . . . . .
C25 C 0.17430(14) 0.47960(12) 0.73495(6) 0.0255(4) Uani 1 1 d . . . . .
H25 H 0.2234 0.5154 0.7235 0.031 Uiso 1 1 calc R U . . .
C26 C 0.18319(17) 0.51103(14) 0.77963(6) 0.0367(5) Uani 1 1 d . . . . .
H26A H 0.1657 0.5652 0.7831 0.055 Uiso 1 1 calc R U . . .
H26B H 0.2538 0.5115 0.7930 0.055 Uiso 1 1 calc R U . . .
H26C H 0.1358 0.4764 0.7914 0.055 Uiso 1 1 calc R U . . .
C27 C 0.20574(16) 0.39561(12) 0.72975(6) 0.0312(4) Uani 1 1 d . . . . .
H27A H 0.1656 0.3617 0.7445 0.047 Uiso 1 1 calc R U . . .
H27B H 0.2792 0.3989 0.7402 0.047 Uiso 1 1 calc R U . . .
H27C H 0.1924 0.3727 0.7013 0.047 Uiso 1 1 calc R U . . .
C28 C -0.09600(15) 0.58893(13) 0.64107(6) 0.0294(4) Uani 1 1 d . . . . .
H28 H -0.0336 0.6259 0.6389 0.035 Uiso 1 1 calc R U . . .
C29 C -0.1725(2) 0.63968(16) 0.65762(8) 0.0500(6) Uani 1 1 d . . . . .
H29A H -0.2358 0.6052 0.6592 0.075 Uiso 1 1 calc R U . . .
H29B H -0.1885 0.6783 0.6399 0.075 Uiso 1 1 calc R U . . .
H29C H -0.1420 0.6680 0.6844 0.075 Uiso 1 1 calc R U . . .
C30 C -0.14166(18) 0.54559(15) 0.59912(6) 0.0417(5) Uani 1 1 d . . . . .
H30A H -0.0916 0.5143 0.5885 0.063 Uiso 1 1 calc R U . . .
H30B H -0.1582 0.5846 0.5816 0.063 Uiso 1 1 calc R U . . .
H30C H -0.2045 0.5100 0.6002 0.063 Uiso 1 1 calc R U . . .
C31 C 0.43537(15) 0.26149(11) 0.56348(5) 0.0246(4) Uani 1 1 d . . . . .
C32 C 0.53939(15) 0.31198(12) 0.56679(6) 0.0286(4) Uani 1 1 d . . . . .
C33 C 0.60413(17) 0.30375(14) 0.60682(6) 0.0382(5) Uani 1 1 d . . . . .
H33A H 0.5696 0.3230 0.6289 0.057 Uiso 1 1 calc R U . . .
H33B H 0.6722 0.3353 0.6098 0.057 Uiso 1 1 calc R U . . .
H33C H 0.6118 0.2477 0.6072 0.057 Uiso 1 1 calc R U . . .
C34 C 0.52661(19) 0.39927(12) 0.56619(7) 0.0403(5) Uani 1 1 d . . . . .
H34A H 0.4805 0.4038 0.5418 0.060 Uiso 1 1 calc R U . . .
H34B H 0.5939 0.4305 0.5668 0.060 Uiso 1 1 calc R U . . .
H34C H 0.4973 0.4195 0.5896 0.060 Uiso 1 1 calc R U . . .
C35 C 0.58477(17) 0.27565(13) 0.53056(7) 0.0362(5) Uani 1 1 d . . . . .
H35A H 0.5795 0.3098 0.5095 0.043 Uiso 1 1 calc R U . . .
H35B H 0.6582 0.2710 0.5387 0.043 Uiso 1 1 calc R U . . .
C36 C 0.52222(16) 0.19294(13) 0.51491(6) 0.0342(5) Uani 1 1 d . . . . .
C37 C 0.57790(18) 0.12478(14) 0.52573(8) 0.0452(6) Uani 1 1 d . . . . .
H37A H 0.6055 0.1348 0.5544 0.068 Uiso 1 1 calc R U . . .
H37B H 0.6345 0.1204 0.5104 0.068 Uiso 1 1 calc R U . . .
H37C H 0.5297 0.0750 0.5194 0.068 Uiso 1 1 calc R U . . .
C38 C 0.4864(2) 0.18036(16) 0.46971(7) 0.0502(7) Uani 1 1 d . . . . .
H38A H 0.4366 0.1316 0.4617 0.075 Uiso 1 1 calc R U . . .
H38B H 0.5457 0.1755 0.4560 0.075 Uiso 1 1 calc R U . . .
H38C H 0.4539 0.2259 0.4625 0.075 Uiso 1 1 calc R U . . .
C39 C 0.34467(16) 0.13359(11) 0.53003(6) 0.0289(4) Uani 1 1 d . . . . .
C40 C 0.26223(17) 0.13217(13) 0.49921(7) 0.0366(5) Uani 1 1 d . . . . .
C41 C 0.18314(19) 0.06781(14) 0.49273(8) 0.0474(6) Uani 1 1 d . . . . .
H41 H 0.1274 0.0642 0.4714 0.057 Uiso 1 1 calc R U . . .
C42 C 0.1845(2) 0.00971(15) 0.51652(9) 0.0562(7) Uani 1 1 d . . . . .
H42 H 0.1303 -0.0338 0.5114 0.067 Uiso 1 1 calc R U . . .
C43 C 0.2640(2) 0.01425(14) 0.54777(9) 0.0494(6) Uani 1 1 d . . . . .
H43 H 0.2628 -0.0255 0.5645 0.059 Uiso 1 1 calc R U . . .
C44 C 0.34658(17) 0.07616(12) 0.55540(7) 0.0349(5) Uani 1 1 d . . . . .
C45 C 0.2487(2) 0.20046(15) 0.47597(7) 0.0463(6) Uani 1 1 d . . . . .
H45 H 0.3142 0.2386 0.4825 0.056 Uiso 1 1 calc R U . . .
C46 C 0.1639(2) 0.24379(16) 0.49012(9) 0.0600(8) Uani 1 1 d . . . . .
H46A H 0.1573 0.2899 0.4764 0.090 Uiso 1 1 calc R U . . .
H46B H 0.1810 0.2618 0.5190 0.090 Uiso 1 1 calc R U . . .
H46C H 0.0986 0.2076 0.4841 0.090 Uiso 1 1 calc R U . . .
C47 C 0.2260(3) 0.1744(2) 0.43029(8) 0.0735(10) Uani 1 1 d . . . . .
H47A H 0.1579 0.1421 0.4227 0.110 Uiso 1 1 calc R U . . .
H47B H 0.2783 0.1429 0.4220 0.110 Uiso 1 1 calc R U . . .
H47C H 0.2271 0.2216 0.4171 0.110 Uiso 1 1 calc R U . . .
C48 C 0.42854(18) 0.08083(13) 0.59190(7) 0.0385(5) Uani 1 1 d . . . . .
H48 H 0.4853 0.1239 0.5906 0.046 Uiso 1 1 calc R U . . .
C49 C 0.4749(2) 0.00303(15) 0.59293(10) 0.0620(8) Uani 1 1 d . . . . .
H49A H 0.4216 -0.0397 0.5958 0.093 Uiso 1 1 calc R U . . .
H49B H 0.5312 0.0103 0.6156 0.093 Uiso 1 1 calc R U . . .
H49C H 0.5014 -0.0111 0.5680 0.093 Uiso 1 1 calc R U . . .
C50 C 0.3859(2) 0.10312(16) 0.63038(8) 0.0505(6) Uani 1 1 d . . . . .
H50A H 0.3586 0.1537 0.6299 0.076 Uiso 1 1 calc R U . . .
H50B H 0.4409 0.1086 0.6534 0.076 Uiso 1 1 calc R U . . .
H50C H 0.3306 0.0614 0.6326 0.076 Uiso 1 1 calc R U . . .
C51 C 0.20843(14) 0.27778(11) 0.61941(6) 0.0244(4) Uani 1 1 d . . . . .
C52 C 0.17132(14) 0.21603(11) 0.62863(6) 0.0252(4) Uani 1 1 d . . . . .
C53 C 0.13317(15) 0.14302(12) 0.64130(7) 0.0318(4) Uani 1 1 d . . . . .
C54 C 0.16624(18) 0.12999(16) 0.67999(8) 0.0452(6) Uani 1 1 d . . . . .
H54 H 0.2108 0.1707 0.6983 0.054 Uiso 1 1 calc R U . . .
C55 C 0.1352(2) 0.05857(19) 0.69221(10) 0.0625(8) Uani 1 1 d . . . . .
H55 H 0.1587 0.0503 0.7187 0.075 Uiso 1 1 calc R U . . .
C56 C 0.0704(3) -0.00023(18) 0.66601(12) 0.0741(10) Uani 1 1 d . . . . .
H56 H 0.0490 -0.0494 0.6743 0.089 Uiso 1 1 calc R U . . .
C57 C 0.0367(3) 0.01193(18) 0.62808(13) 0.0836(11) Uani 1 1 d . . . . .
H57 H -0.0081 -0.0292 0.6101 0.100 Uiso 1 1 calc R U . . .
C58 C 0.0667(2) 0.08350(15) 0.61507(9) 0.0557(7) Uani 1 1 d . . . . .
H58 H 0.0420 0.0914 0.5886 0.067 Uiso 1 1 calc R U . . .
C59 C 0.10819(14) 0.46715(11) 0.60781(5) 0.0218(4) Uani 1 1 d . . . . .
C60 C 0.05934(14) 0.40095(11) 0.59600(5) 0.0232(4) Uani 1 1 d . . . . .
C61 C 0.31097(13) 0.50138(11) 0.65503(5) 0.0212(4) Uani 1 1 d . . . . .
C62 C 0.36634(14) 0.45066(11) 0.66244(5) 0.0219(4) Uani 1 1 d . . . . .
C63 C -0.01173(14) 0.32783(11) 0.58287(6) 0.0259(4) Uani 1 1 d . . . . .
C64 C -0.06253(18) 0.29351(14) 0.61017(8) 0.0439(6) Uani 1 1 d . . . . .
H64 H -0.0530 0.3188 0.6372 0.053 Uiso 1 1 calc R U . . .
C65 C -0.1280(2) 0.22144(16) 0.59767(10) 0.0571(7) Uani 1 1 d . . . . .
H65 H -0.1630 0.1977 0.6163 0.068 Uiso 1 1 calc R U . . .
C66 C -0.14191(19) 0.18480(15) 0.55888(9) 0.0538(7) Uani 1 1 d . . . . .
H66 H -0.1857 0.1354 0.5508 0.065 Uiso 1 1 calc R U . . .
C67 C -0.0932(2) 0.21880(15) 0.53155(8) 0.0522(7) Uani 1 1 d . . . . .
H67 H -0.1037 0.1934 0.5045 0.063 Uiso 1 1 calc R U . . .
C68 C -0.02813(18) 0.29078(13) 0.54347(7) 0.0388(5) Uani 1 1 d . . . . .
H68 H 0.0052 0.3146 0.5244 0.047 Uiso 1 1 calc R U . . .
C69 C 0.44968(14) 0.41272(11) 0.68029(5) 0.0230(4) Uani 1 1 d . . . . .
C70 C 0.54802(15) 0.45730(12) 0.69139(6) 0.0283(4) Uani 1 1 d . . . . .
H70 H 0.5604 0.5093 0.6848 0.034 Uiso 1 1 calc R U . . .
C71 C 0.62708(15) 0.42566(14) 0.71190(6) 0.0330(5) Uani 1 1 d . . . . .
H71 H 0.6931 0.4566 0.7200 0.040 Uiso 1 1 calc R U . . .
C72 C 0.61060(16) 0.34923(14) 0.72073(6) 0.0356(5) Uani 1 1 d . . . . .
H72 H 0.6652 0.3278 0.7347 0.043 Uiso 1 1 calc R U . . .
C73 C 0.51385(16) 0.30389(13) 0.70903(6) 0.0336(5) Uani 1 1 d . . . . .
H73 H 0.5027 0.2511 0.7147 0.040 Uiso 1 1 calc R U . . .
C74 C 0.43381(15) 0.33573(12) 0.68913(6) 0.0271(4) Uani 1 1 d . . . . .
H74 H 0.3677 0.3048 0.6815 0.033 Uiso 1 1 calc R U . . .
Cu3 Cu 0.60412(2) 0.90897(2) 0.85231(2) 0.02286(5) Uani 1 1 d . . . . .
Cu4 Cu 0.74011(2) 0.77247(2) 0.86322(2) 0.02397(5) Uani 1 1 d . . . . .
Si3 Si 0.46099(4) 1.20080(3) 0.82338(2) 0.02376(11) Uani 1 1 d . . . . .
Si4 Si 0.59268(4) 1.23201(3) 0.93336(2) 0.02305(11) Uani 1 1 d . . . . .
Al2 Al 0.56336(4) 1.07377(3) 0.86917(2) 0.01743(10) Uani 1 1 d . . . . .
N4 N 0.45744(11) 1.10674(9) 0.83669(4) 0.0192(3) Uani 1 1 d . . . . .
N5 N 0.63815(11) 1.15039(9) 0.90985(4) 0.0201(3) Uani 1 1 d . . . . .
N6 N 0.90962(11) 0.71423(10) 0.90539(5) 0.0247(3) Uani 1 1 d . . . . .
C75 C 0.36787(13) 1.04956(10) 0.81891(5) 0.0194(3) Uani 1 1 d . . . . .
C76 C 0.27772(14) 1.04549(11) 0.83653(5) 0.0223(4) Uani 1 1 d . . . . .
C77 C 0.19133(14) 0.99078(12) 0.81824(6) 0.0277(4) Uani 1 1 d . . . . .
H77 H 0.1310 0.9885 0.8302 0.033 Uiso 1 1 calc R U . . .
C78 C 0.19157(15) 0.94004(12) 0.78330(6) 0.0307(4) Uani 1 1 d . . . . .
H78 H 0.1324 0.9030 0.7714 0.037 Uiso 1 1 calc R U . . .
C79 C 0.27922(15) 0.94393(11) 0.76598(6) 0.0269(4) Uani 1 1 d . . . . .
H79 H 0.2796 0.9093 0.7418 0.032 Uiso 1 1 calc R U . . .
C80 C 0.36747(14) 0.99762(11) 0.78308(5) 0.0224(4) Uani 1 1 d . . . . .
C81 C 0.27045(15) 1.09780(12) 0.87528(6) 0.0275(4) Uani 1 1 d . . . . .
H81 H 0.3370 1.1344 0.8838 0.033 Uiso 1 1 calc R U . . .
C82 C 0.25666(17) 1.04818(14) 0.90856(6) 0.0381(5) Uani 1 1 d . . . . .
H82A H 0.1915 1.0119 0.9012 0.057 Uiso 1 1 calc R U . . .
H82B H 0.2558 1.0836 0.9335 0.057 Uiso 1 1 calc R U . . .
H82C H 0.3138 1.0172 0.9123 0.057 Uiso 1 1 calc R U . . .
C83 C 0.1844(2) 1.14929(16) 0.87008(7) 0.0468(6) Uani 1 1 d . . . . .
H83A H 0.1942 1.1806 0.8487 0.070 Uiso 1 1 calc R U . . .
H83B H 0.1862 1.1852 0.8951 0.070 Uiso 1 1 calc R U . . .
H83C H 0.1177 1.1150 0.8631 0.070 Uiso 1 1 calc R U . . .
C84 C 0.46004(15) 0.99726(12) 0.76168(6) 0.0280(4) Uani 1 1 d . . . . .
H84 H 0.5199 1.0316 0.7796 0.034 Uiso 1 1 calc R U . . .
C85 C 0.48849(17) 0.91337(14) 0.75255(7) 0.0392(5) Uani 1 1 d . . . . .
H85A H 0.4957 0.8897 0.7771 0.059 Uiso 1 1 calc R U . . .
H85B H 0.5537 0.9164 0.7422 0.059 Uiso 1 1 calc R U . . .
H85C H 0.4343 0.8804 0.7325 0.059 Uiso 1 1 calc R U . . .
C86 C 0.44086(19) 1.03164(17) 0.72272(7) 0.0466(6) Uani 1 1 d . . . . .
H86A H 0.3796 1.0009 0.7054 0.070 Uiso 1 1 calc R U . . .
H86B H 0.5006 1.0287 0.7090 0.070 Uiso 1 1 calc R U . . .
H86C H 0.4302 1.0873 0.7288 0.070 Uiso 1 1 calc R U . . .
C87 C 0.34670(16) 1.20662(13) 0.78504(6) 0.0350(5) Uani 1 1 d . . . . .
H87A H 0.3393 1.1622 0.7630 0.052 Uiso 1 1 calc R U . . .
H87B H 0.3567 1.2571 0.7748 0.052 Uiso 1 1 calc R U . . .
H87C H 0.2845 1.2036 0.7974 0.052 Uiso 1 1 calc R U . . .
C88 C 0.58161(16) 1.22705(14) 0.80276(6) 0.0358(5) Uani 1 1 d . . . . .
H88A H 0.6412 1.2189 0.8215 0.054 Uiso 1 1 calc R U . . .
H88B H 0.5881 1.2830 0.7990 0.054 Uiso 1 1 calc R U . . .
H88C H 0.5787 1.1931 0.7770 0.054 Uiso 1 1 calc R U . . .
C89 C 0.45769(15) 1.28071(11) 0.86639(6) 0.0296(4) Uani 1 1 d . . . . .
H89A H 0.4430 1.3293 0.8553 0.035 Uiso 1 1 calc R U . . .
H89B H 0.3990 1.2636 0.8796 0.035 Uiso 1 1 calc R U . . .
C90 C 0.55421(15) 1.30392(11) 0.89895(6) 0.0294(4) Uani 1 1 d . . . . .
H90A H 0.5450 1.3534 0.9159 0.035 Uiso 1 1 calc R U . . .
H90B H 0.6133 1.3175 0.8853 0.035 Uiso 1 1 calc R U . . .
C91 C 0.47974(16) 1.20255(13) 0.95809(6) 0.0340(5) Uani 1 1 d . . . . .
H91A H 0.4347 1.1574 0.9410 0.051 Uiso 1 1 calc R U . . .
H91B H 0.4414 1.2476 0.9622 0.051 Uiso 1 1 calc R U . . .
H91C H 0.5042 1.1873 0.9840 0.051 Uiso 1 1 calc R U . . .
C92 C 0.69492(17) 1.29196(13) 0.97352(6) 0.0357(5) Uani 1 1 d . . . . .
H92A H 0.7158 1.2588 0.9935 0.054 Uiso 1 1 calc R U . . .
H92B H 0.6678 1.3379 0.9863 0.054 Uiso 1 1 calc R U . . .
H92C H 0.7545 1.3105 0.9617 0.054 Uiso 1 1 calc R U . . .
C93 C 0.73954(13) 1.13475(11) 0.92566(5) 0.0220(4) Uani 1 1 d . . . . .
C94 C 0.82797(14) 1.17071(11) 0.91275(6) 0.0261(4) Uani 1 1 d . . . . .
C95 C 0.92447(15) 1.15186(13) 0.92695(7) 0.0336(5) Uani 1 1 d . . . . .
H95 H 0.9833 1.1749 0.9176 0.040 Uiso 1 1 calc R U . . .
C96 C 0.93628(16) 1.10046(14) 0.95434(7) 0.0392(5) Uani 1 1 d . . . . .
H96 H 1.0025 1.0880 0.9636 0.047 Uiso 1 1 calc R U . . .
C97 C 0.85146(16) 1.06759(13) 0.96801(6) 0.0341(5) Uani 1 1 d . . . . .
H97 H 0.8602 1.0331 0.9873 0.041 Uiso 1 1 calc R U . . .
C98 C 0.75230(15) 1.08316(11) 0.95438(6) 0.0256(4) Uani 1 1 d . . . . .
C99 C 0.82227(16) 1.23003(13) 0.88359(7) 0.0330(5) Uani 1 1 d . . . . .
H99 H 0.7499 1.2418 0.8790 0.040 Uiso 1 1 calc R U . . .
C100 C 0.84843(18) 1.19623(15) 0.84345(7) 0.0437(6) Uani 1 1 d . . . . .
H10A H 0.8417 1.2353 0.8252 0.066 Uiso 1 1 calc R U . . .
H10B H 0.8012 1.1473 0.8321 0.066 Uiso 1 1 calc R U . . .
H10C H 0.9193 1.1844 0.8472 0.066 Uiso 1 1 calc R U . . .
C101 C 0.8928(2) 1.30868(15) 0.90056(9) 0.0539(7) Uani 1 1 d . . . . .
H10D H 0.9646 1.2990 0.9045 0.081 Uiso 1 1 calc R U . . .
H10E H 0.8751 1.3307 0.9263 0.081 Uiso 1 1 calc R U . . .
H10F H 0.8837 1.3466 0.8818 0.081 Uiso 1 1 calc R U . . .
C102 C 0.66336(16) 1.04565(12) 0.97205(6) 0.0295(4) Uani 1 1 d . . . . .
H102 H 0.5979 1.0542 0.9558 0.035 Uiso 1 1 calc R U . . .
C103 C 0.66192(19) 0.95581(13) 0.97079(7) 0.0406(5) Uani 1 1 d . . . . .
H10G H 0.6630 0.9306 0.9434 0.061 Uiso 1 1 calc R U . . .
H10H H 0.5994 0.9333 0.9797 0.061 Uiso 1 1 calc R U . . .
H10I H 0.7225 0.9460 0.9885 0.061 Uiso 1 1 calc R U . . .
C104 C 0.66637(19) 1.08573(15) 1.01516(6) 0.0416(5) Uani 1 1 d . . . . .
H10J H 0.7299 1.0780 1.0317 0.062 Uiso 1 1 calc R U . . .
H10K H 0.6069 1.0620 1.0256 0.062 Uiso 1 1 calc R U . . .
H10L H 0.6642 1.1428 1.0157 0.062 Uiso 1 1 calc R U . . .
C105 C 0.87828(14) 0.76930(12) 0.88602(5) 0.0250(4) Uani 1 1 d . . . . .
C106 C 0.96985(16) 0.83167(13) 0.88596(6) 0.0342(5) Uani 1 1 d . . . . .
C107 C 0.9430(2) 0.91531(15) 0.89771(9) 0.0582(8) Uani 1 1 d . . . . .
H10M H 0.8840 0.9238 0.8788 0.087 Uiso 1 1 calc R U . . .
H10N H 1.0022 0.9550 0.8972 0.087 Uiso 1 1 calc R U . . .
H10O H 0.9255 0.9206 0.9247 0.087 Uiso 1 1 calc R U . . .
C108 C 0.99365(18) 0.82271(15) 0.84342(7) 0.0442(6) Uani 1 1 d . . . . .
H10P H 1.0079 0.7685 0.8354 0.066 Uiso 1 1 calc R U . . .
H10Q H 1.0540 0.8609 0.8423 0.066 Uiso 1 1 calc R U . . .
H10R H 0.9344 0.8330 0.8252 0.066 Uiso 1 1 calc R U . . .
C109 C 1.05604(18) 0.81148(17) 0.91630(8) 0.0526(7) Uani 1 1 d . . . . .
H10S H 1.1211 0.8137 0.9053 0.063 Uiso 1 1 calc R U . . .
H10T H 1.0670 0.8502 0.9414 0.063 Uiso 1 1 calc R U . . .
C110 C 1.02320(15) 0.72739(15) 0.92462(7) 0.0381(5) Uani 1 1 d . . . . .
C111 C 1.03321(18) 0.72504(18) 0.96920(7) 0.0509(7) Uani 1 1 d . . . . .
H11D H 0.9965 0.7656 0.9816 0.076 Uiso 1 1 calc R U . . .
H11E H 1.1061 0.7357 0.9813 0.076 Uiso 1 1 calc R U . . .
H11F H 1.0035 0.6723 0.9735 0.076 Uiso 1 1 calc R U . . .
C112 C 1.07901(19) 0.6638(2) 0.90557(9) 0.0649(9) Uani 1 1 d . . . . .
H11G H 1.0440 0.6111 0.9074 0.097 Uiso 1 1 calc R U . . .
H11H H 1.1501 0.6705 0.9196 0.097 Uiso 1 1 calc R U . . .
H11I H 1.0791 0.6688 0.8774 0.097 Uiso 1 1 calc R U . . .
C113 C 0.84303(14) 0.64272(11) 0.90909(5) 0.0239(4) Uani 1 1 d . . . . .
C114 C 0.83319(15) 0.57503(12) 0.87951(6) 0.0301(4) Uani 1 1 d . . . . .
C115 C 0.77701(17) 0.50562(13) 0.88631(7) 0.0371(5) Uani 1 1 d . . . . .
H115 H 0.7697 0.4586 0.8672 0.045 Uiso 1 1 calc R U . . .
C116 C 0.73181(18) 0.50318(13) 0.91989(7) 0.0396(5) Uani 1 1 d . . . . .
H116 H 0.6973 0.4543 0.9245 0.048 Uiso 1 1 calc R U . . .
C117 C 0.73660(17) 0.57184(13) 0.94687(6) 0.0340(5) Uani 1 1 d . . . . .
H117 H 0.7017 0.5702 0.9692 0.041 Uiso 1 1 calc R U . . .
C118 C 0.79162(15) 0.64360(12) 0.94210(5) 0.0259(4) Uani 1 1 d . . . . .
C119 C 0.87343(17) 0.57668(14) 0.84027(6) 0.0369(5) Uani 1 1 d . . . . .
H119 H 0.9243 0.6261 0.8434 0.044 Uiso 1 1 calc R U . . .
C120 C 0.9286(2) 0.50521(18) 0.82884(9) 0.0638(8) Uani 1 1 d . . . . .
H12D H 0.9847 0.5030 0.8505 0.096 Uiso 1 1 calc R U . . .
H12E H 0.9568 0.5110 0.8043 0.096 Uiso 1 1 calc R U . . .
H12F H 0.8796 0.4560 0.8244 0.096 Uiso 1 1 calc R U . . .
C121 C 0.78641(18) 0.58074(16) 0.80641(7) 0.0446(6) Uani 1 1 d . . . . .
H12G H 0.7340 0.5340 0.8034 0.067 Uiso 1 1 calc R U . . .
H12H H 0.8140 0.5818 0.7814 0.067 Uiso 1 1 calc R U . . .
H12I H 0.7555 0.6291 0.8127 0.067 Uiso 1 1 calc R U . . .
C122 C 0.78441(16) 0.71911(12) 0.96995(6) 0.0294(4) Uani 1 1 d . . . . .
H122 H 0.8347 0.7630 0.9645 0.035 Uiso 1 1 calc R U . . .
C123 C 0.8094(2) 0.71152(15) 1.01435(6) 0.0448(6) Uani 1 1 d . . . . .
H12J H 0.8083 0.7629 1.0308 0.067 Uiso 1 1 calc R U . . .
H12K H 0.8778 0.6955 1.0199 0.067 Uiso 1 1 calc R U . . .
H12L H 0.7580 0.6713 1.0207 0.067 Uiso 1 1 calc R U . . .
C124 C 0.67607(17) 0.74145(14) 0.96063(7) 0.0372(5) Uani 1 1 d . . . . .
H12M H 0.6252 0.6976 0.9641 0.056 Uiso 1 1 calc R U . . .
H12N H 0.6633 0.7514 0.9330 0.056 Uiso 1 1 calc R U . . .
H12O H 0.6704 0.7895 0.9789 0.056 Uiso 1 1 calc R U . . .
C125 C 0.60090(14) 0.79624(11) 0.84373(6) 0.0261(4) Uani 1 1 d . . . . .
C126 C 0.58271(14) 0.72326(11) 0.83758(5) 0.0238(4) Uani 1 1 d . . . . .
C127 C 0.54478(13) 0.63903(11) 0.82714(5) 0.0220(4) Uani 1 1 d . . . . .
C128 C 0.55695(16) 0.58737(12) 0.85475(6) 0.0312(4) Uani 1 1 d . . . . .
H128 H 0.5902 0.6072 0.8814 0.037 Uiso 1 1 calc R U . . .
C129 C 0.52060(17) 0.50674(13) 0.84349(7) 0.0385(5) Uani 1 1 d . . . . .
H129 H 0.5290 0.4716 0.8625 0.046 Uiso 1 1 calc R U . . .
C130 C 0.47233(17) 0.47741(13) 0.80490(7) 0.0385(5) Uani 1 1 d . . . . .
H130 H 0.4484 0.4221 0.7972 0.046 Uiso 1 1 calc R U . . .
C131 C 0.45891(17) 0.52864(14) 0.77741(6) 0.0372(5) Uani 1 1 d . . . . .
H131 H 0.4246 0.5086 0.7509 0.045 Uiso 1 1 calc R U . . .
C132 C 0.49522(15) 0.60897(13) 0.78822(6) 0.0302(4) Uani 1 1 d . . . . .
H132 H 0.4864 0.6438 0.7691 0.036 Uiso 1 1 calc R U . . .
C133 C 0.49865(13) 0.97385(11) 0.88357(5) 0.0209(4) Uani 1 1 d . . . . .
C134 C 0.46017(14) 0.90532(11) 0.88354(5) 0.0222(4) Uani 1 1 d . . . . .
C135 C 0.66343(13) 1.02042(11) 0.84057(5) 0.0220(4) Uani 1 1 d . . . . .
C136 C 0.70854(14) 0.97251(11) 0.82196(6) 0.0241(4) Uani 1 1 d . . . . .
C137 C 0.40503(14) 0.82695(11) 0.88263(5) 0.0223(4) Uani 1 1 d . . . . .
C138 C 0.32868(16) 0.79431(13) 0.85024(6) 0.0336(5) Uani 1 1 d . . . . .
H138 H 0.3077 0.8257 0.8306 0.040 Uiso 1 1 calc R U . . .
C139 C 0.28323(18) 0.71603(14) 0.84665(7) 0.0426(6) Uani 1 1 d . . . . .
H139 H 0.2315 0.6937 0.8244 0.051 Uiso 1 1 calc R U . . .
C140 C 0.31295(18) 0.67027(13) 0.87536(8) 0.0412(5) Uani 1 1 d . . . . .
H140 H 0.2830 0.6162 0.8724 0.049 Uiso 1 1 calc R U . . .
C141 C 0.38603(17) 0.70315(13) 0.90821(7) 0.0378(5) Uani 1 1 d . . . . .
H141 H 0.4049 0.6720 0.9283 0.045 Uiso 1 1 calc R U . . .
C142 C 0.43201(15) 0.78123(12) 0.91210(6) 0.0300(4) Uani 1 1 d . . . . .
H142 H 0.4820 0.8037 0.9349 0.036 Uiso 1 1 calc R U . . .
C143 C 0.77219(15) 0.93744(12) 0.79505(6) 0.0271(4) Uani 1 1 d . . . . .
C144 C 0.74345(17) 0.86069(13) 0.77352(6) 0.0342(5) Uani 1 1 d . . . . .
H144 H 0.6832 0.8289 0.7775 0.041 Uiso 1 1 calc R U . . .
C145 C 0.80310(19) 0.83072(15) 0.74624(7) 0.0418(5) Uani 1 1 d . . . . .
H145 H 0.7830 0.7786 0.7315 0.050 Uiso 1 1 calc R U . . .
C146 C 0.89123(19) 0.87641(16) 0.74054(7) 0.0452(6) Uani 1 1 d . . . . .
H146 H 0.9317 0.8556 0.7220 0.054 Uiso 1 1 calc R U . . .
C147 C 0.92058(18) 0.95232(15) 0.76180(7) 0.0417(5) Uani 1 1 d . . . . .
H147 H 0.9810 0.9837 0.7577 0.050 Uiso 1 1 calc R U . . .
C148 C 0.86158(16) 0.98281(13) 0.78917(7) 0.0344(5) Uani 1 1 d . . . . .
H148 H 0.8824 1.0349 0.8039 0.041 Uiso 1 1 calc R U . . .
C1T C -0.2741(5) -0.0015(4) 0.6737(2) 0.0949(17) Uani 0.75 1 d . U P A 1
H1TA H -0.2791 -0.0469 0.6524 0.142 Uiso 0.75 1 calc R U P A 1
H1TB H -0.3395 -0.0023 0.6839 0.142 Uiso 0.75 1 calc R U P A 1
H1TC H -0.2189 -0.0050 0.6955 0.142 Uiso 0.75 1 calc R U P A 1
C2T C -0.2504(4) 0.0761(3) 0.65728(16) 0.0855(14) Uani 0.75 1 d . U P A 1
H2TA H -0.1797 0.0806 0.6509 0.103 Uiso 0.75 1 calc R U P A 1
H2TB H -0.2986 0.0748 0.6322 0.103 Uiso 0.75 1 calc R U P A 1
C3T C -0.2598(4) 0.1484(4) 0.68701(16) 0.0898(14) Uani 0.75 1 d . U P A 1
H3TA H -0.2567 0.1954 0.6731 0.108 Uiso 0.75 1 calc R U P A 1
H3TB H -0.3288 0.1405 0.6949 0.108 Uiso 0.75 1 calc R U P A 1
C4T C -0.1850(5) 0.1669(5) 0.7227(2) 0.0915(18) Uani 0.75 1 d . U P A 1
H4TA H -0.1927 0.1219 0.7378 0.110 Uiso 0.75 1 calc R U P A 1
H4TB H -0.2022 0.2140 0.7393 0.110 Uiso 0.75 1 calc R U P A 1
C5T C -0.0737(4) 0.1837(3) 0.71838(15) 0.0796(12) Uani 0.75 1 d . U P A 1
H5TA H -0.0657 0.2275 0.7025 0.095 Uiso 0.75 1 calc R U P A 1
H5TB H -0.0548 0.1358 0.7030 0.095 Uiso 0.75 1 calc R U P A 1
C6T C 0.0011(5) 0.2062(4) 0.7573(3) 0.0768(15) Uani 0.75 1 d . U P A 1
H6TA H 0.0713 0.2166 0.7515 0.115 Uiso 0.75 1 calc R U P A 1
H6TB H -0.0037 0.1625 0.7728 0.115 Uiso 0.75 1 calc R U P A 1
H6TC H -0.0157 0.2542 0.7726 0.115 Uiso 0.75 1 calc R U P A 1
C1TA C -0.2500(14) -0.0225(9) 0.6501(5) 0.100(3) Uani 0.25 1 d D U P B 2
H1TD H -0.2453 0.0007 0.6258 0.150 Uiso 0.25 1 calc R U P B 2
H1TE H -0.3109 -0.0632 0.6455 0.150 Uiso 0.25 1 calc R U P B 2
H1TF H -0.1882 -0.0470 0.6573 0.150 Uiso 0.25 1 calc R U P B 2
C2TA C -0.2588(10) 0.0432(10) 0.6845(5) 0.096(3) Uani 0.25 1 d D U P B 2
H2TC H -0.2763 0.0187 0.7076 0.116 Uiso 0.25 1 calc R U P B 2
H2TD H -0.3148 0.0733 0.6758 0.116 Uiso 0.25 1 calc R U P B 2
C3TA C -0.1571(9) 0.1007(8) 0.6974(4) 0.094(3) Uani 0.25 1 d D U P B 2
H3TC H -0.1009 0.0708 0.7063 0.113 Uiso 0.25 1 calc R U P B 2
H3TD H -0.1393 0.1254 0.6743 0.113 Uiso 0.25 1 calc R U P B 2
C4TA C -0.1680(11) 0.1659(11) 0.7316(6) 0.094(4) Uani 0.25 1 d D U P B 2
H4TC H -0.2264 0.1939 0.7230 0.112 Uiso 0.25 1 calc R U P B 2
H4TD H -0.1830 0.1411 0.7550 0.112 Uiso 0.25 1 calc R U P B 2
C5TA C -0.0691(11) 0.2261(7) 0.7438(5) 0.089(3) Uani 0.25 1 d D U P B 2
H5TC H -0.0805 0.2699 0.7640 0.107 Uiso 0.25 1 calc R U P B 2
H5TD H -0.0531 0.2494 0.7201 0.107 Uiso 0.25 1 calc R U P B 2
C6TA C 0.0232(14) 0.1878(15) 0.7609(10) 0.084(3) Uani 0.25 1 d D U P B 2
H6TD H 0.0492 0.1575 0.7390 0.127 Uiso 0.25 1 calc R U P B 2
H6TE H 0.0015 0.1520 0.7791 0.127 Uiso 0.25 1 calc R U P B 2
H6TF H 0.0778 0.2295 0.7757 0.127 Uiso 0.25 1 calc R U P B 2
C1SA C 0.2737(8) 0.4421(6) 0.8903(3) 0.099(2) Uani 0.45 1 d D U P C -2
H1SA H 0.2771 0.4779 0.8704 0.148 Uiso 0.45 1 calc R U P C -2
H1SB H 0.2152 0.3997 0.8810 0.148 Uiso 0.45 1 calc R U P C -2
H1SC H 0.3375 0.4186 0.8940 0.148 Uiso 0.45 1 calc R U P C -2
C2SA C 0.2578(6) 0.4967(6) 0.9365(3) 0.115(3) Uani 0.45 1 d D U P C -2
H2SA H 0.3018 0.4819 0.9594 0.138 Uiso 0.45 1 calc R U P C -2
H2SB H 0.2723 0.5549 0.9368 0.138 Uiso 0.45 1 calc R U P C -2
C3SA C 0.1454(5) 0.4697(4) 0.9361(2) 0.087(2) Uani 0.45 1 d D U P C -2
H3SA H 0.1337 0.4110 0.9338 0.105 Uiso 0.45 1 calc R U P C -2
H3SB H 0.1046 0.4842 0.9123 0.105 Uiso 0.45 1 calc R U P C -2
C4SA C 0.1073(5) 0.5063(5) 0.9737(2) 0.093(3) Uani 0.45 1 d D U P C -2
H4SA H 0.1560 0.4973 0.9969 0.112 Uiso 0.45 1 calc R U P C -2
H4SB H 0.1151 0.5645 0.9738 0.112 Uiso 0.45 1 calc R U P C -2
C5SA C 0.0005(6) 0.4820(9) 0.9821(5) 0.074(2) Uani 0.45 1 d D U P C -2
H5SA H -0.0471 0.4933 0.9591 0.089 Uiso 0.45 1 calc R U P C -2
H5SB H -0.0077 0.4233 0.9800 0.089 Uiso 0.45 1 calc R U P C -2
C6SA C -0.0427(6) 0.5111(9) 1.0185(5) 0.087(3) Uani 0.45 1 d D U P C -2
H6SA H -0.1180 0.5000 1.0127 0.131 Uiso 0.45 1 calc R U P C -2
H6SC H -0.0212 0.5686 1.0261 0.131 Uiso 0.45 1 calc R U P C -2
H6SB H -0.0173 0.4839 1.0405 0.131 Uiso 0.45 1 calc R U P C -2
C1S C 0.1425(5) 0.3629(3) 0.85200(17) 0.0843(18) Uani 0.55 1 d D U P D -1
H1SD H 0.1915 0.3672 0.8333 0.126 Uiso 0.55 1 calc R U P D -1
H1SE H 0.0741 0.3693 0.8387 0.126 Uiso 0.55 1 calc R U P D -1
H1SF H 0.1397 0.3106 0.8606 0.126 Uiso 0.55 1 calc R U P D -1
C2S C 0.1772(4) 0.4283(3) 0.88866(17) 0.0702(14) Uani 0.55 1 d D U P D -1
H2SD H 0.1687 0.4808 0.8808 0.084 Uiso 0.55 1 calc R U P D -1
H2SC H 0.1333 0.4195 0.9092 0.084 Uiso 0.55 1 calc R U P D -1
C3S C 0.2898(4) 0.4281(4) 0.90637(17) 0.0754(17) Uani 0.55 1 d D U P D -1
H3SC H 0.2980 0.3748 0.9133 0.090 Uiso 0.55 1 calc R U P D -1
H3SD H 0.3331 0.4378 0.8858 0.090 Uiso 0.55 1 calc R U P D -1
C4S C 0.3277(4) 0.4903(4) 0.94339(18) 0.0778(16) Uani 0.55 1 d D U P D -1
H4SC H 0.2811 0.4837 0.9632 0.093 Uiso 0.55 1 calc R U P D -1
H4SD H 0.3260 0.5440 0.9361 0.093 Uiso 0.55 1 calc R U P D -1
C5S C 0.4365(4) 0.4828(5) 0.9620(2) 0.100(2) Uani 0.55 1 d D U P D -1
H5SC H 0.4377 0.4281 0.9680 0.120 Uiso 0.55 1 calc R U P D -1
H5SD H 0.4824 0.4906 0.9421 0.120 Uiso 0.55 1 calc R U P D -1
C6S C 0.4790(5) 0.5413(4) 0.9999(2) 0.096(2) Uani 0.55 1 d D U P D -1
H6SD H 0.4796 0.5958 0.9942 0.144 Uiso 0.55 1 calc R U P D -1
H6SE H 0.5492 0.5328 1.0098 0.144 Uiso 0.55 1 calc R U P D -1
H6SF H 0.4355 0.5329 1.0202 0.144 Uiso 0.55 1 calc R U P D -1

loop_
_atom_site_aniso_label
_atom_site_aniso_U_11
_atom_site_aniso_U_22
_atom_site_aniso_U_33
_atom_site_aniso_U_23
_atom_site_aniso_U_13
_atom_site_aniso_U_12
Cu1 0.02306(11) 0.01715(11) 0.02262(11) 0.00240(8) 0.00390(8) 0.00154(8)
Cu2 0.02765(12) 0.02119(12) 0.02521(12) 0.00119(9) 0.00714(9) 0.00463(9)
Si1 0.0284(3) 0.0194(2) 0.0212(2) 0.00532(19) 0.0039(2) 0.0043(2)
Si2 0.0249(2) 0.0211(3) 0.0193(2) -0.00057(19) 0.00413(19) 0.00373(19)
Al1 0.0196(2) 0.0155(2) 0.0170(2) 0.00174(19) 0.00353(19) 0.00109(19)
N1 0.0235(7) 0.0171(7) 0.0192(7) 0.0032(6) 0.0056(6) 0.0028(6)
N2 0.0200(7) 0.0203(7) 0.0189(7) 0.0011(6) 0.0047(6) 0.0009(6)
N3 0.0311(9) 0.0213(8) 0.0253(8) 0.0017(6) 0.0102(7) 0.0026(6)
C1 0.0283(9) 0.0161(8) 0.0190(8) 0.0056(7) 0.0081(7) 0.0034(7)
C2 0.0356(10) 0.0185(9) 0.0203(9) 0.0056(7) 0.0083(7) 0.0022(7)
C3 0.0455(12) 0.0236(10) 0.0243(9) 0.0024(8) 0.0135(9) 0.0060(9)
C4 0.0383(12) 0.0322(11) 0.0368(11) 0.0056(9) 0.0191(9) 0.0084(9)
C5 0.0284(10) 0.0295(11) 0.0321(10) 0.0055(8) 0.0091(8) 0.0032(8)
C6 0.0279(9) 0.0202(9) 0.0237(9) 0.0065(7) 0.0063(7) 0.0028(7)
C7 0.0408(11) 0.0240(10) 0.0192(9) 0.0004(7) 0.0055(8) -0.0004(8)
C8 0.0578(14) 0.0275(11) 0.0293(11) -0.0025(9) 0.0143(10) -0.0043(10)
C9 0.0509(14) 0.0373(12) 0.0258(10) 0.0049(9) -0.0026(9) -0.0005(10)
C10 0.0262(9) 0.0274(10) 0.0227(9) 0.0018(8) 0.0047(7) -0.0011(8)
C11 0.0337(11) 0.0424(13) 0.0284(10) 0.0082(9) 0.0017(8) 0.0006(9)
C12 0.0467(13) 0.0297(11) 0.0324(11) 0.0002(9) 0.0080(9) -0.0079(9)
C13 0.0349(11) 0.0435(13) 0.0284(10) 0.0101(9) 0.0006(8) 0.0084(9)
C14 0.0421(12) 0.0237(10) 0.0335(11) 0.0106(8) 0.0084(9) 0.0035(9)
C15 0.0363(11) 0.0184(9) 0.0304(10) 0.0036(8) 0.0059(8) 0.0070(8)
C16 0.0332(10) 0.0214(9) 0.0247(9) -0.0014(7) 0.0035(8) 0.0080(8)
C17 0.0374(11) 0.0321(11) 0.0270(10) -0.0022(8) 0.0110(8) 0.0082(9)
C18 0.0287(10) 0.0296(11) 0.0275(10) 0.0024(8) 0.0015(8) 0.0000(8)
C19 0.0212(8) 0.0236(9) 0.0200(8) -0.0006(7) 0.0069(7) 0.0009(7)
C20 0.0244(9) 0.0261(10) 0.0238(9) 0.0029(7) 0.0071(7) 0.0026(7)
C21 0.0304(10) 0.0355(12) 0.0349(11) 0.0129(9) 0.0116(8) 0.0015(9)
C22 0.0269(10) 0.0400(13) 0.0449(13) 0.0109(10) 0.0133(9) -0.0049(9)
C23 0.0203(9) 0.0412(12) 0.0351(11) 0.0043(9) 0.0060(8) -0.0007(8)
C24 0.0235(9) 0.0293(10) 0.0228(9) 0.0016(8) 0.0053(7) 0.0022(7)
C25 0.0253(9) 0.0282(10) 0.0241(9) 0.0071(8) 0.0056(7) 0.0034(8)
C26 0.0373(12) 0.0462(13) 0.0255(10) 0.0019(9) 0.0044(9) 0.0068(10)
C27 0.0325(11) 0.0293(11) 0.0339(11) 0.0093(9) 0.0081(8) 0.0049(8)
C28 0.0243(9) 0.0357(11) 0.0269(10) 0.0056(8) 0.0002(8) 0.0026(8)
C29 0.0525(15) 0.0541(16) 0.0472(14) 0.0074(12) 0.0054(12) 0.0264(12)
C30 0.0390(12) 0.0529(15) 0.0288(11) 0.0036(10) -0.0040(9) 0.0042(11)
C31 0.0315(10) 0.0205(9) 0.0227(9) 0.0053(7) 0.0049(7) 0.0042(7)
C32 0.0322(10) 0.0242(10) 0.0288(10) 0.0003(8) 0.0094(8) 0.0003(8)
C33 0.0354(12) 0.0424(13) 0.0336(11) -0.0003(10) 0.0043(9) 0.0020(10)
C34 0.0501(14) 0.0237(11) 0.0472(13) 0.0048(10) 0.0148(11) -0.0018(9)
C35 0.0406(12) 0.0322(12) 0.0356(11) 0.0003(9) 0.0174(9) -0.0039(9)
C36 0.0364(11) 0.0324(11) 0.0338(11) -0.0041(9) 0.0193(9) -0.0005(9)
C37 0.0393(13) 0.0364(13) 0.0614(16) -0.0046(11) 0.0234(11) 0.0069(10)
C38 0.0590(16) 0.0545(16) 0.0341(12) -0.0077(11) 0.0237(11) -0.0062(12)
C39 0.0346(11) 0.0180(9) 0.0330(10) -0.0031(8) 0.0116(8) 0.0000(8)
C40 0.0404(12) 0.0299(11) 0.0362(12) -0.0037(9) 0.0084(9) 0.0003(9)
C41 0.0444(14) 0.0357(13) 0.0536(15) -0.0071(11) 0.0034(11) -0.0064(11)
C42 0.0506(15) 0.0307(13) 0.080(2) -0.0033(13) 0.0132(14) -0.0139(11)
C43 0.0576(16) 0.0240(12) 0.0691(18) 0.0122(11) 0.0200(14) -0.0010(11)
C44 0.0422(12) 0.0220(10) 0.0436(12) 0.0038(9) 0.0163(10) 0.0071(9)
C45 0.0533(15) 0.0414(14) 0.0360(12) 0.0055(10) -0.0090(11) -0.0059(11)
C46 0.0614(17) 0.0444(15) 0.0629(18) 0.0004(13) -0.0226(14) 0.0110(13)
C47 0.084(2) 0.086(2) 0.0379(15) 0.0081(15) -0.0077(15) -0.0140(18)
C48 0.0477(13) 0.0276(11) 0.0466(13) 0.0125(10) 0.0148(10) 0.0144(10)
C49 0.0710(19) 0.0337(14) 0.088(2) 0.0165(14) 0.0146(16) 0.0249(13)
C50 0.0670(17) 0.0508(16) 0.0455(14) 0.0244(12) 0.0186(12) 0.0243(13)
C51 0.0254(9) 0.0214(9) 0.0254(9) 0.0017(7) 0.0025(7) 0.0031(7)
C52 0.0243(9) 0.0230(9) 0.0274(9) 0.0020(8) 0.0032(7) 0.0031(7)
C53 0.0286(10) 0.0243(10) 0.0452(12) 0.0121(9) 0.0094(9) 0.0025(8)
C54 0.0381(12) 0.0520(15) 0.0517(14) 0.0271(12) 0.0109(11) 0.0052(11)
C55 0.0579(17) 0.068(2) 0.083(2) 0.0529(18) 0.0314(16) 0.0230(15)
C56 0.081(2) 0.0404(16) 0.120(3) 0.0458(19) 0.046(2) 0.0126(16)
C57 0.093(3) 0.0336(16) 0.114(3) 0.0113(18) 0.014(2) -0.0264(16)
C58 0.0622(17) 0.0345(14) 0.0625(17) 0.0089(12) -0.0011(14) -0.0129(12)
C59 0.0223(9) 0.0236(9) 0.0202(8) 0.0041(7) 0.0033(7) 0.0050(7)
C60 0.0231(9) 0.0238(9) 0.0225(9) 0.0037(7) 0.0026(7) 0.0034(7)
C61 0.0215(9) 0.0206(9) 0.0200(8) 0.0020(7) 0.0040(7) -0.0019(7)
C62 0.0225(9) 0.0223(9) 0.0199(8) 0.0019(7) 0.0045(7) -0.0003(7)
C63 0.0207(9) 0.0210(9) 0.0331(10) 0.0038(8) -0.0028(7) 0.0005(7)
C64 0.0398(13) 0.0383(13) 0.0503(14) 0.0013(11) 0.0142(11) -0.0086(10)
C65 0.0457(15) 0.0431(15) 0.081(2) 0.0113(14) 0.0199(14) -0.0145(12)
C66 0.0344(13) 0.0301(13) 0.085(2) 0.0021(13) -0.0107(13) -0.0109(10)
C67 0.0604(16) 0.0326(13) 0.0485(15) -0.0035(11) -0.0190(13) -0.0083(12)
C68 0.0458(13) 0.0300(11) 0.0338(11) 0.0043(9) -0.0065(10) -0.0050(10)
C69 0.0229(9) 0.0264(10) 0.0202(8) 0.0030(7) 0.0039(7) 0.0063(7)
C70 0.0262(10) 0.0299(11) 0.0295(10) 0.0042(8) 0.0057(8) 0.0052(8)
C71 0.0216(9) 0.0460(13) 0.0304(10) 0.0036(9) 0.0035(8) 0.0049(9)
C72 0.0281(10) 0.0535(14) 0.0305(11) 0.0159(10) 0.0049(8) 0.0164(10)
C73 0.0341(11) 0.0375(12) 0.0340(11) 0.0170(9) 0.0069(9) 0.0097(9)
C74 0.0268(10) 0.0290(10) 0.0262(9) 0.0075(8) 0.0042(7) 0.0033(8)
Cu3 0.02460(11) 0.01808(11) 0.02683(12) 0.00445(9) 0.00541(9) 0.00432(9)
Cu4 0.02205(11) 0.02313(12) 0.02668(12) 0.00484(9) 0.00412(9) 0.00183(9)
Si3 0.0254(3) 0.0206(3) 0.0249(3) 0.0091(2) 0.0000(2) 0.0002(2)
Si4 0.0236(2) 0.0207(3) 0.0228(2) -0.0013(2) 0.00173(19) 0.0030(2)
Al2 0.0183(2) 0.0160(2) 0.0177(2) 0.00279(19) 0.00256(19) 0.00162(19)
N4 0.0195(7) 0.0174(7) 0.0198(7) 0.0039(6) 0.0008(6) 0.0005(6)
N5 0.0191(7) 0.0192(7) 0.0201(7) 0.0007(6) 0.0001(6) 0.0017(6)
N6 0.0176(7) 0.0316(9) 0.0233(8) 0.0027(7) 0.0012(6) 0.0016(6)
C75 0.0215(8) 0.0185(8) 0.0181(8) 0.0060(7) 0.0000(6) 0.0024(7)
C76 0.0233(9) 0.0222(9) 0.0208(9) 0.0047(7) 0.0022(7) 0.0014(7)
C77 0.0219(9) 0.0291(10) 0.0316(10) 0.0063(8) 0.0049(8) -0.0011(8)
C78 0.0263(10) 0.0267(10) 0.0339(11) 0.0020(8) -0.0028(8) -0.0042(8)
C79 0.0296(10) 0.0240(10) 0.0235(9) -0.0014(7) -0.0027(7) 0.0037(8)
C80 0.0250(9) 0.0217(9) 0.0197(8) 0.0045(7) -0.0003(7) 0.0039(7)
C81 0.0269(10) 0.0320(11) 0.0228(9) 0.0018(8) 0.0072(7) 0.0006(8)
C82 0.0384(12) 0.0492(14) 0.0272(10) 0.0098(10) 0.0091(9) 0.0000(10)
C83 0.0551(15) 0.0520(15) 0.0380(13) 0.0026(11) 0.0141(11) 0.0238(12)
C84 0.0264(10) 0.0356(11) 0.0213(9) 0.0020(8) 0.0030(7) 0.0052(8)
C85 0.0344(11) 0.0447(13) 0.0338(11) -0.0102(10) 0.0006(9) 0.0122(10)
C86 0.0467(14) 0.0684(18) 0.0299(11) 0.0167(11) 0.0131(10) 0.0111(12)
C87 0.0347(11) 0.0326(11) 0.0367(11) 0.0138(9) -0.0038(9) 0.0035(9)
C88 0.0341(11) 0.0418(13) 0.0324(11) 0.0184(10) 0.0034(9) -0.0032(9)
C89 0.0331(10) 0.0183(9) 0.0368(11) 0.0083(8) -0.0007(8) 0.0050(8)
C90 0.0338(11) 0.0180(9) 0.0347(11) 0.0007(8) 0.0036(8) 0.0031(8)
C91 0.0328(11) 0.0411(12) 0.0288(10) 0.0014(9) 0.0102(8) 0.0074(9)
C92 0.0371(11) 0.0304(11) 0.0328(11) -0.0078(9) -0.0025(9) 0.0031(9)
C93 0.0219(9) 0.0190(9) 0.0219(9) -0.0035(7) -0.0003(7) 0.0027(7)
C94 0.0237(9) 0.0241(10) 0.0274(10) -0.0028(8) 0.0017(7) 0.0018(7)
C95 0.0222(10) 0.0348(12) 0.0395(12) -0.0048(9) 0.0020(8) 0.0025(8)
C96 0.0264(10) 0.0397(13) 0.0469(13) -0.0024(10) -0.0063(9) 0.0117(9)
C97 0.0377(11) 0.0281(11) 0.0327(11) 0.0011(9) -0.0071(9) 0.0094(9)
C98 0.0286(10) 0.0199(9) 0.0248(9) -0.0018(7) -0.0018(7) 0.0035(7)
C99 0.0254(10) 0.0328(11) 0.0423(12) 0.0093(9) 0.0103(9) 0.0009(8)
C100 0.0404(13) 0.0501(15) 0.0433(13) 0.0127(11) 0.0158(10) -0.0003(11)
C101 0.0542(16) 0.0326(13) 0.0739(19) 0.0065(13) 0.0199(14) -0.0065(11)
C102 0.0336(11) 0.0282(10) 0.0241(9) 0.0063(8) -0.0029(8) 0.0012(8)
C103 0.0480(13) 0.0303(12) 0.0389(12) 0.0114(10) -0.0081(10) -0.0016(10)
C104 0.0495(14) 0.0454(14) 0.0282(11) 0.0063(10) 0.0043(10) 0.0023(11)
C105 0.0241(9) 0.0272(10) 0.0213(9) -0.0020(7) 0.0056(7) -0.0013(7)
C106 0.0280(10) 0.0360(12) 0.0349(11) 0.0015(9) 0.0074(8) -0.0076(9)
C107 0.0565(16) 0.0340(14) 0.076(2) -0.0094(13) 0.0211(14) -0.0175(12)
C108 0.0393(13) 0.0511(15) 0.0437(13) 0.0122(11) 0.0173(10) -0.0050(11)
C109 0.0302(12) 0.0716(19) 0.0478(14) 0.0132(13) -0.0037(10) -0.0178(12)
C110 0.0186(9) 0.0559(15) 0.0354(11) 0.0053(10) -0.0038(8) 0.0010(9)
C111 0.0319(12) 0.078(2) 0.0370(13) 0.0086(13) -0.0093(10) 0.0036(12)
C112 0.0265(12) 0.096(2) 0.0666(19) -0.0090(17) -0.0013(12) 0.0236(14)
C113 0.0217(9) 0.0244(9) 0.0247(9) 0.0042(7) -0.0010(7) 0.0054(7)
C114 0.0297(10) 0.0297(11) 0.0297(10) -0.0001(8) 0.0000(8) 0.0110(8)
C115 0.0460(13) 0.0224(10) 0.0390(12) -0.0008(9) -0.0032(10) 0.0081(9)
C116 0.0501(14) 0.0227(11) 0.0420(13) 0.0107(9) -0.0047(10) -0.0025(9)
C117 0.0411(12) 0.0317(11) 0.0291(10) 0.0112(9) 0.0032(9) 0.0002(9)
C118 0.0284(10) 0.0259(10) 0.0220(9) 0.0045(7) -0.0003(7) 0.0035(8)
C119 0.0347(11) 0.0438(13) 0.0314(11) -0.0052(9) 0.0080(9) 0.0118(10)
C120 0.0658(18) 0.070(2) 0.0585(17) -0.0105(15) 0.0160(14) 0.0377(16)
C121 0.0448(13) 0.0592(16) 0.0282(11) -0.0024(11) 0.0072(10) 0.0102(12)
C122 0.0355(11) 0.0280(10) 0.0241(9) 0.0029(8) 0.0073(8) 0.0009(8)
C123 0.0585(15) 0.0494(15) 0.0230(10) -0.0002(10) 0.0061(10) 0.0011(12)
C124 0.0427(12) 0.0375(12) 0.0344(11) 0.0047(9) 0.0148(9) 0.0092(10)
C125 0.0235(9) 0.0256(10) 0.0319(10) 0.0076(8) 0.0074(8) 0.0078(7)
C126 0.0205(9) 0.0262(10) 0.0258(9) 0.0062(8) 0.0032(7) 0.0066(7)
C127 0.0172(8) 0.0224(9) 0.0265(9) 0.0035(7) 0.0042(7) 0.0028(7)
C128 0.0337(11) 0.0259(10) 0.0297(10) 0.0054(8) -0.0045(8) -0.0022(8)
C129 0.0403(12) 0.0251(11) 0.0468(13) 0.0109(10) -0.0025(10) -0.0029(9)
C130 0.0357(12) 0.0235(11) 0.0496(13) -0.0059(10) 0.0027(10) -0.0044(9)
C131 0.0354(11) 0.0423(13) 0.0275(10) -0.0062(9) 0.0032(9) -0.0045(9)
C132 0.0292(10) 0.0365(11) 0.0241(10) 0.0061(8) 0.0044(8) 0.0006(8)
C133 0.0213(8) 0.0230(9) 0.0189(8) 0.0034(7) 0.0037(7) 0.0042(7)
C134 0.0222(9) 0.0240(9) 0.0205(8) 0.0043(7) 0.0034(7) 0.0033(7)
C135 0.0215(9) 0.0194(9) 0.0245(9) 0.0057(7) 0.0031(7) -0.0010(7)
C136 0.0233(9) 0.0238(9) 0.0262(9) 0.0066(8) 0.0048(7) 0.0033(7)
C137 0.0221(9) 0.0208(9) 0.0249(9) 0.0041(7) 0.0083(7) 0.0005(7)
C138 0.0354(11) 0.0327(11) 0.0299(10) 0.0066(9) 0.0023(8) -0.0044(9)
C139 0.0434(13) 0.0383(13) 0.0385(12) -0.0016(10) 0.0055(10) -0.0144(10)
C140 0.0421(13) 0.0235(11) 0.0578(15) 0.0043(10) 0.0204(11) -0.0075(9)
C141 0.0393(12) 0.0304(11) 0.0487(13) 0.0189(10) 0.0125(10) 0.0042(9)
C142 0.0277(10) 0.0290(11) 0.0342(11) 0.0106(9) 0.0049(8) 0.0015(8)
C143 0.0260(9) 0.0309(11) 0.0284(10) 0.0075(8) 0.0087(8) 0.0121(8)
C144 0.0346(11) 0.0357(12) 0.0338(11) 0.0013(9) 0.0113(9) 0.0099(9)
C145 0.0481(14) 0.0434(14) 0.0359(12) -0.0022(10) 0.0126(10) 0.0177(11)
C146 0.0468(14) 0.0598(16) 0.0408(13) 0.0126(12) 0.0236(11) 0.0295(12)
C147 0.0354(12) 0.0520(15) 0.0487(14) 0.0200(12) 0.0229(10) 0.0175(10)
C148 0.0316(11) 0.0344(12) 0.0425(12) 0.0109(10) 0.0141(9) 0.0103(9)
C1T 0.085(3) 0.100(4) 0.096(4) 0.030(4) -0.002(3) 0.000(3)
C2T 0.068(3) 0.097(3) 0.089(3) 0.032(3) 0.007(2) -0.011(2)
C3T 0.082(3) 0.113(4) 0.085(3) 0.030(3) 0.021(3) 0.027(3)
C4T 0.105(4) 0.118(4) 0.070(4) 0.026(3) 0.026(3) 0.061(3)
C5T 0.088(3) 0.084(3) 0.072(3) 0.009(2) 0.026(2) 0.022(2)
C6T 0.084(4) 0.072(4) 0.078(3) 0.018(3) 0.025(3) 0.007(3)
C1TA 0.086(6) 0.108(6) 0.101(6) 0.022(6) 0.003(6) 0.000(5)
C2TA 0.088(5) 0.107(6) 0.094(6) 0.036(6) -0.004(5) 0.011(5)
C3TA 0.100(6) 0.107(6) 0.087(6) 0.035(5) 0.020(5) 0.028(5)
C4TA 0.112(7) 0.106(6) 0.070(6) 0.031(6) 0.024(6) 0.015(6)
C5TA 0.110(6) 0.088(6) 0.073(5) 0.017(5) 0.023(5) 0.014(5)
C6TA 0.095(6) 0.082(6) 0.076(6) 0.008(6) 0.023(6) 0.009(6)
C1SA 0.119(5) 0.089(4) 0.114(5) 0.056(4) 0.039(4) 0.046(4)
C2SA 0.137(5) 0.095(5) 0.132(5) 0.057(4) 0.030(5) 0.038(5)
C3SA 0.114(5) 0.065(4) 0.118(5) 0.065(4) 0.049(4) 0.058(4)
C4SA 0.068(5) 0.092(5) 0.139(6) 0.085(5) 0.013(5) 0.020(4)
C5SA 0.066(7) 0.069(5) 0.104(5) 0.028(4) 0.036(6) 0.026(6)
C6SA 0.053(7) 0.079(5) 0.145(7) 0.051(5) 0.025(7) 0.024(7)
C1S 0.115(5) 0.063(4) 0.089(4) 0.029(3) 0.037(4) 0.026(3)
C2S 0.075(3) 0.054(3) 0.099(4) 0.036(3) 0.033(3) 0.028(3)
C3S 0.098(4) 0.091(4) 0.066(4) 0.038(3) 0.045(3) 0.062(3)
C4S 0.071(4) 0.085(4) 0.098(4) 0.044(3) 0.033(3) 0.033(3)
C5S 0.081(4) 0.128(5) 0.103(5) 0.014(4) 0.039(4) 0.035(4)
C6S 0.083(4) 0.106(5) 0.102(5) 0.002(4) 0.045(4) 0.009(4)

loop_
_atom_type_symbol
_atom_type_description
_atom_type_scat_dispersion_real
_atom_type_scat_dispersion_imag
_atom_type_scat_source
C C 0.0033 0.0016 'International Tables Vol C Tables 4.2.6.8 and 6.1.1.4'
H H 0.0000 0.0000 'International Tables Vol C Tables 4.2.6.8 and 6.1.1.4'
Al Al 0.0645 0.0514 'International Tables Vol C Tables 4.2.6.8 and 6.1.1.4'
Cu Cu 0.3201 1.2651 'International Tables Vol C Tables 4.2.6.8 and 6.1.1.4'
N N 0.0061 0.0033 'International Tables Vol C Tables 4.2.6.8 and 6.1.1.4'
Si Si 0.0817 0.0704 'International Tables Vol C Tables 4.2.6.8 and 6.1.1.4'

loop_
_geom_angle_atom_site_label_1
_geom_angle_atom_site_label_2
_geom_angle_atom_site_label_3
_geom_angle
_geom_angle_site_symmetry_1
_geom_angle_site_symmetry_3
_geom_angle_publ_flag
Cu2 Cu1 Al1 148.916(14) . . ?
C51 Cu1 Cu2 45.76(6) . . ?
C51 Cu1 Al1 165.11(6) . . ?
C51 Cu1 C59 127.81(7) . . ?
C51 Cu1 C60 96.30(7) . . ?
C51 Cu1 C61 145.60(7) . . ?
C51 Cu1 C62 112.87(7) . . ?
C59 Cu1 Cu2 141.07(5) . . ?
C59 Cu1 Al1 42.30(5) . . ?
C59 Cu1 C60 31.57(7) . . ?
C60 Cu1 Cu2 119.77(5) . . ?
C60 Cu1 Al1 73.46(5) . . ?
C61 Cu1 Cu2 118.07(5) . . ?
C61 Cu1 Al1 42.27(5) . . ?
C61 Cu1 C59 84.52(7) . . ?
C61 Cu1 C60 115.68(7) . . ?
C61 Cu1 C62 33.53(7) . . ?
C62 Cu1 Cu2 89.63(5) . . ?
C62 Cu1 Al1 75.75(5) . . ?
C62 Cu1 C59 118.03(7) . . ?
C62 Cu1 C60 148.82(7) . . ?
C31 Cu2 Cu1 144.77(6) . . ?
C31 Cu2 C51 168.75(8) . . ?
C51 Cu2 Cu1 46.31(6) . . ?
N1 Si1 C13 112.03(9) . . ?
N1 Si1 C14 110.57(9) . . ?
N1 Si1 C15 113.81(8) . . ?
C13 Si1 C15 108.09(10) . . ?
C14 Si1 C13 106.93(10) . . ?
C14 Si1 C15 104.96(9) . . ?
N2 Si2 C16 113.49(8) . . ?
N2 Si2 C17 111.31(9) . . ?
N2 Si2 C18 109.78(8) . . ?
C17 Si2 C16 104.89(9) . . ?
C18 Si2 C16 107.76(9) . . ?
C18 Si2 C17 109.41(9) . . ?
N1 Al1 Cu1 126.27(5) . . ?
N1 Al1 N2 115.80(7) . . ?
N1 Al1 C59 120.04(7) . . ?
N1 Al1 C61 106.55(7) . . ?
N2 Al1 Cu1 117.91(5) . . ?
N2 Al1 C59 103.06(7) . . ?
N2 Al1 C61 117.02(7) . . ?
C59 Al1 Cu1 47.36(5) . . ?
C59 Al1 C61 92.71(7) . . ?
C61 Al1 Cu1 45.41(5) . . ?
Si1 N1 Al1 124.87(9) . . ?
C1 N1 Si1 117.45(11) . . ?
C1 N1 Al1 117.05(11) . . ?
Si2 N2 Al1 125.31(8) . . ?
C19 N2 Si2 117.11(11) . . ?
C19 N2 Al1 117.46(11) . . ?
C31 N3 C36 116.61(16) . . ?
C31 N3 C39 121.98(16) . . ?
C39 N3 C36 121.31(15) . . ?
C2 C1 N1 120.36(16) . . ?
C6 C1 N1 121.01(15) . . ?
C6 C1 C2 118.63(16) . . ?
C1 C2 C7 122.56(17) . . ?
C3 C2 C1 119.26(18) . . ?
C3 C2 C7 118.16(17) . . ?
C2 C3 H3 119.0 . . ?
C4 C3 C2 122.05(18) . . ?
C4 C3 H3 119.0 . . ?
C3 C4 H4 120.6 . . ?
C3 C4 C5 118.74(19) . . ?
C5 C4 H4 120.6 . . ?
C4 C5 H5 119.2 . . ?
C4 C5 C6 121.65(19) . . ?
C6 C5 H5 119.2 . . ?
C1 C6 C10 122.85(16) . . ?
C5 C6 C1 119.62(17) . . ?
C5 C6 C10 117.53(17) . . ?
C2 C7 H7 107.9 . . ?
C2 C7 C8 112.55(18) . . ?
C2 C7 C9 110.83(16) . . ?
C8 C7 H7 107.9 . . ?
C8 C7 C9 109.69(17) . . ?
C9 C7 H7 107.9 . . ?
C7 C8 H8A 109.5 . . ?
C7 C8 H8B 109.5 . . ?
C7 C8 H8C 109.5 . . ?
H8A C8 H8B 109.5 . . ?
H8A C8 H8C 109.5 . . ?
H8B C8 H8C 109.5 . . ?
C7 C9 H9A 109.5 . . ?
C7 C9 H9B 109.5 . . ?
C7 C9 H9C 109.5 . . ?
H9A C9 H9B 109.5 . . ?
H9A C9 H9C 109.5 . . ?
H9B C9 H9C 109.5 . . ?
C6 C10 H10 107.9 . . ?
C6 C10 C11 111.26(17) . . ?
C6 C10 C12 112.18(16) . . ?
C11 C10 H10 107.9 . . ?
C11 C10 C12 109.49(17) . . ?
C12 C10 H10 107.9 . . ?
C10 C11 H11A 109.5 . . ?
C10 C11 H11B 109.5 . . ?
C10 C11 H11C 109.5 . . ?
H11A C11 H11B 109.5 . . ?
H11A C11 H11C 109.5 . . ?
H11B C11 H11C 109.5 . . ?
C10 C12 H12A 109.5 . . ?
C10 C12 H12B 109.5 . . ?
C10 C12 H12C 109.5 . . ?
H12A C12 H12B 109.5 . . ?
H12A C12 H12C 109.5 . . ?
H12B C12 H12C 109.5 . . ?
Si1 C13 H13A 109.5 . . ?
Si1 C13 H13B 109.5 . . ?
Si1 C13 H13C 109.5 . . ?
H13A C13 H13B 109.5 . . ?
H13A C13 H13C 109.5 . . ?
H13B C13 H13C 109.5 . . ?
Si1 C14 H14A 109.5 . . ?
Si1 C14 H14B 109.5 . . ?
Si1 C14 H14C 109.5 . . ?
H14A C14 H14B 109.5 . . ?
H14A C14 H14C 109.5 . . ?
H14B C14 H14C 109.5 . . ?
Si1 C15 H15A 107.5 . . ?
Si1 C15 H15B 107.5 . . ?
H15A C15 H15B 107.0 . . ?
C16 C15 Si1 119.25(13) . . ?
C16 C15 H15A 107.5 . . ?
C16 C15 H15B 107.5 . . ?
Si2 C16 H16A 107.7 . . ?
Si2 C16 H16B 107.7 . . ?
C15 C16 Si2 118.26(13) . . ?
C15 C16 H16A 107.7 . . ?
C15 C16 H16B 107.7 . . ?
H16A C16 H16B 107.1 . . ?
Si2 C17 H17A 109.5 . . ?
Si2 C17 H17B 109.5 . . ?
Si2 C17 H17C 109.5 . . ?
H17A C17 H17B 109.5 . . ?
H17A C17 H17C 109.5 . . ?
H17B C17 H17C 109.5 . . ?
Si2 C18 H18A 109.5 . . ?
Si2 C18 H18B 109.5 . . ?
Si2 C18 H18C 109.5 . . ?
H18A C18 H18B 109.5 . . ?
H18A C18 H18C 109.5 . . ?
H18B C18 H18C 109.5 . . ?
C20 C19 N2 120.96(16) . . ?
C20 C19 C24 118.36(16) . . ?
C24 C19 N2 120.68(16) . . ?
C19 C20 C25 122.92(16) . . ?
C21 C20 C19 119.59(17) . . ?
C21 C20 C25 117.47(17) . . ?
C20 C21 H21 119.1 . . ?
C22 C21 C20 121.8(2) . . ?
C22 C21 H21 119.1 . . ?
C21 C22 H22 120.6 . . ?
C23 C22 C21 118.90(19) . . ?
C23 C22 H22 120.6 . . ?
C22 C23 H23 119.1 . . ?
C22 C23 C24 121.79(19) . . ?
C24 C23 H23 119.1 . . ?
C19 C24 C28 122.63(17) . . ?
C23 C24 C19 119.54(18) . . ?
C23 C24 C28 117.82(17) . . ?
C20 C25 H25 108.3 . . ?
C20 C25 C26 110.96(16) . . ?
C20 C25 C27 111.71(16) . . ?
C26 C25 H25 108.3 . . ?
C26 C25 C27 109.19(16) . . ?
C27 C25 H25 108.3 . . ?
C25 C26 H26A 109.5 . . ?
C25 C26 H26B 109.5 . . ?
C25 C26 H26C 109.5 . . ?
H26A C26 H26B 109.5 . . ?
H26A C26 H26C 109.5 . . ?
H26B C26 H26C 109.5 . . ?
C25 C27 H27A 109.5 . . ?
C25 C27 H27B 109.5 . . ?
C25 C27 H27C 109.5 . . ?
H27A C27 H27B 109.5 . . ?
H27A C27 H27C 109.5 . . ?
H27B C27 H27C 109.5 . . ?
C24 C28 H28 107.5 . . ?
C24 C28 C29 112.08(18) . . ?
C24 C28 C30 111.86(18) . . ?
C29 C28 H28 107.5 . . ?
C30 C28 H28 107.5 . . ?
C30 C28 C29 110.07(18) . . ?
C28 C29 H29A 109.5 . . ?
C28 C29 H29B 109.5 . . ?
C28 C29 H29C 109.5 . . ?
H29A C29 H29B 109.5 . . ?
H29A C29 H29C 109.5 . . ?
H29B C29 H29C 109.5 . . ?
C28 C30 H30A 109.5 . . ?
C28 C30 H30B 109.5 . . ?
C28 C30 H30C 109.5 . . ?
H30A C30 H30B 109.5 . . ?
H30A C30 H30C 109.5 . . ?
H30B C30 H30C 109.5 . . ?
N3 C31 Cu2 122.65(14) . . ?
N3 C31 C32 108.72(16) . . ?
C32 C31 Cu2 128.62(14) . . ?
C31 C32 C33 107.45(16) . . ?
C31 C32 C34 110.50(17) . . ?
C31 C32 C35 104.58(16) . . ?
C33 C32 C35 111.99(18) . . ?
C34 C32 C33 109.61(18) . . ?
C34 C32 C35 112.50(18) . . ?
C32 C33 H33A 109.5 . . ?
C32 C33 H33B 109.5 . . ?
C32 C33 H33C 109.5 . . ?
H33A C33 H33B 109.5 . . ?
H33A C33 H33C 109.5 . . ?
H33B C33 H33C 109.5 . . ?
C32 C34 H34A 109.5 . . ?
C32 C34 H34B 109.5 . . ?
C32 C34 H34C 109.5 . . ?
H34A C34 H34B 109.5 . . ?
H34A C34 H34C 109.5 . . ?
H34B C34 H34C 109.5 . . ?
C32 C35 H35A 110.3 . . ?
C32 C35 H35B 110.3 . . ?
H35A C35 H35B 108.6 . . ?
C36 C35 C32 107.02(16) . . ?
C36 C35 H35A 110.3 . . ?
C36 C35 H35B 110.3 . . ?
N3 C36 C35 100.54(15) . . ?
N3 C36 C38 110.33(18) . . ?
C37 C36 N3 110.40(17) . . ?
C37 C36 C35 113.84(19) . . ?
C37 C36 C38 109.37(19) . . ?
C38 C36 C35 112.07(19) . . ?
C36 C37 H37A 109.5 . . ?
C36 C37 H37B 109.5 . . ?
C36 C37 H37C 109.5 . . ?
H37A C37 H37B 109.5 . . ?
H37A C37 H37C 109.5 . . ?
H37B C37 H37C 109.5 . . ?
C36 C38 H38A 109.5 . . ?
C36 C38 H38B 109.5 . . ?
C36 C38 H38C 109.5 . . ?
H38A C38 H38B 109.5 . . ?
H38A C38 H38C 109.5 . . ?
H38B C38 H38C 109.5 . . ?
C40 C39 N3 119.17(18) . . ?
C44 C39 N3 118.48(19) . . ?
C44 C39 C40 122.33(19) . . ?
C39 C40 C45 123.58(19) . . ?
C41 C40 C39 117.5(2) . . ?
C41 C40 C45 118.6(2) . . ?
C40 C41 H41 119.4 . . ?
C42 C41 C40 121.3(2) . . ?
C42 C41 H41 119.4 . . ?
C41 C42 H42 119.9 . . ?
C41 C42 C43 120.2(2) . . ?
C43 C42 H42 119.9 . . ?
C42 C43 H43 119.3 . . ?
C42 C43 C44 121.4(2) . . ?
C44 C43 H43 119.3 . . ?
C39 C44 C48 123.75(19) . . ?
C43 C44 C39 117.2(2) . . ?
C43 C44 C48 118.9(2) . . ?
C40 C45 H45 107.8 . . ?
C40 C45 C46 108.9(2) . . ?
C40 C45 C47 113.6(2) . . ?
C46 C45 H45 107.8 . . ?
C46 C45 C47 110.6(2) . . ?
C47 C45 H45 107.8 . . ?
C45 C46 H46A 109.5 . . ?
C45 C46 H46B 109.5 . . ?
C45 C46 H46C 109.5 . . ?
H46A C46 H46B 109.5 . . ?
H46A C46 H46C 109.5 . . ?
H46B C46 H46C 109.5 . . ?
C45 C47 H47A 109.5 . . ?
C45 C47 H47B 109.5 . . ?
C45 C47 H47C 109.5 . . ?
H47A C47 H47B 109.5 . . ?
H47A C47 H47C 109.5 . . ?
H47B C47 H47C 109.5 . . ?
C44 C48 H48 107.8 . . ?
C44 C48 C49 112.4(2) . . ?
C44 C48 C50 110.95(19) . . ?
C49 C48 H48 107.8 . . ?
C50 C48 H48 107.8 . . ?
C50 C48 C49 110.0(2) . . ?
C48 C49 H49A 109.5 . . ?
C48 C49 H49B 109.5 . . ?
C48 C49 H49C 109.5 . . ?
H49A C49 H49B 109.5 . . ?
H49A C49 H49C 109.5 . . ?
H49B C49 H49C 109.5 . . ?
C48 C50 H50A 109.5 . . ?
C48 C50 H50B 109.5 . . ?
C48 C50 H50C 109.5 . . ?
H50A C50 H50B 109.5 . . ?
H50A C50 H50C 109.5 . . ?
H50B C50 H50C 109.5 . . ?
Cu2 C51 Cu1 87.93(8) . . ?
C52 C51 Cu1 150.55(17) . . ?
C52 C51 Cu2 120.51(16) . . ?
C51 C52 C53 176.4(2) . . ?
C54 C53 C52 119.9(2) . . ?
C58 C53 C52 121.2(2) . . ?
C58 C53 C54 118.9(2) . . ?
C53 C54 H54 119.5 . . ?
C55 C54 C53 121.0(3) . . ?
C55 C54 H54 119.5 . . ?
C54 C55 H55 120.1 . . ?
C56 C55 C54 119.8(3) . . ?
C56 C55 H55 120.1 . . ?
C55 C56 H56 120.1 . . ?
C57 C56 C55 119.9(3) . . ?
C57 C56 H56 120.1 . . ?
C56 C57 H57 119.3 . . ?
C56 C57 C58 121.4(3) . . ?
C58 C57 H57 119.3 . . ?
C53 C58 C57 119.0(3) . . ?
C53 C58 H58 120.5 . . ?
C57 C58 H58 120.5 . . ?
Al1 C59 Cu1 90.35(7) . . ?
C60 C59 Cu1 79.60(13) . . ?
C60 C59 Al1 164.95(16) . . ?
C59 C60 Cu1 68.83(12) . . ?
C59 C60 C63 171.7(2) . . ?
C63 C60 Cu1 118.55(13) . . ?
Al1 C61 Cu1 92.32(7) . . ?
C62 C61 Cu1 75.76(12) . . ?
C62 C61 Al1 167.44(15) . . ?
C61 C62 Cu1 70.71(11) . . ?
C61 C62 C69 161.45(19) . . ?
C69 C62 Cu1 127.44(13) . . ?
C64 C63 C60 119.75(19) . . ?
C68 C63 C60 120.92(18) . . ?
C68 C63 C64 119.32(19) . . ?
C63 C64 H64 120.2 . . ?
C63 C64 C65 119.5(2) . . ?
C65 C64 H64 120.2 . . ?
C64 C65 H65 119.7 . . ?
C66 C65 C64 120.5(3) . . ?
C66 C65 H65 119.7 . . ?
C65 C66 H66 119.8 . . ?
C65 C66 C67 120.4(2) . . ?
C67 C66 H66 119.8 . . ?
C66 C67 H67 120.1 . . ?
C66 C67 C68 119.8(2) . . ?
C68 C67 H67 120.1 . . ?
C63 C68 C67 120.4(2) . . ?
C63 C68 H68 119.8 . . ?
C67 C68 H68 119.8 . . ?
C70 C69 C62 118.52(17) . . ?
C74 C69 C62 122.24(17) . . ?
C74 C69 C70 119.10(17) . . ?
C69 C70 H70 119.9 . . ?
C71 C70 C69 120.10(19) . . ?
C71 C70 H70 119.9 . . ?
C70 C71 H71 119.8 . . ?
C72 C71 C70 120.44(19) . . ?
C72 C71 H71 119.8 . . ?
C71 C72 H72 120.1 . . ?
C71 C72 C73 119.84(19) . . ?
C73 C72 H72 120.1 . . ?
C72 C73 H73 120.0 . . ?
C74 C73 C72 120.0(2) . . ?
C74 C73 H73 120.0 . . ?
C69 C74 H74 119.8 . . ?
C73 C74 C69 120.46(18) . . ?
C73 C74 H74 119.8 . . ?
C125 Cu3 Al2 167.45(6) . . ?
C125 Cu3 C133 125.69(7) . . ?
C125 Cu3 C134 94.49(7) . . ?
C125 Cu3 C135 148.79(8) . . ?
C125 Cu3 C136 114.86(8) . . ?
C133 Cu3 Al2 42.41(5) . . ?
C133 Cu3 C134 31.28(6) . . ?
C134 Cu3 Al2 73.36(5) . . ?
C135 Cu3 Al2 42.81(5) . . ?
C135 Cu3 C133 85.21(7) . . ?
C135 Cu3 C134 116.03(7) . . ?
C135 Cu3 C136 33.94(7) . . ?
C136 Cu3 Al2 76.62(5) . . ?
C136 Cu3 C133 118.98(7) . . ?
C136 Cu3 C134 148.92(7) . . ?
C105 Cu4 C125 169.70(8) . . ?
C105 Cu4 C126 155.79(8) . . ?
C125 Cu4 C126 34.08(7) . . ?
N4 Si3 C87 111.44(9) . . ?
N4 Si3 C88 109.95(9) . . ?
N4 Si3 C89 113.20(8) . . ?
C88 Si3 C87 109.14(10) . . ?
C88 Si3 C89 107.54(10) . . ?
C89 Si3 C87 105.37(10) . . ?
N5 Si4 C90 113.63(8) . . ?
N5 Si4 C91 112.34(9) . . ?
N5 Si4 C92 110.75(9) . . ?
C91 Si4 C90 107.86(10) . . ?
C92 Si4 C90 105.05(10) . . ?
C92 Si4 C91 106.73(10) . . ?
N4 Al2 Cu3 119.12(5) . . ?
N4 Al2 C133 103.87(7) . . ?
N4 Al2 C135 115.43(7) . . ?
N5 Al2 Cu3 124.79(5) . . ?
N5 Al2 N4 116.07(7) . . ?
N5 Al2 C133 118.21(7) . . ?
N5 Al2 C135 107.63(7) . . ?
C133 Al2 Cu3 48.42(5) . . ?
C133 Al2 C135 93.85(8) . . ?
C135 Al2 Cu3 45.42(5) . . ?
Si3 N4 Al2 124.48(8) . . ?
C75 N4 Si3 116.65(11) . . ?
C75 N4 Al2 118.75(11) . . ?
Si4 N5 Al2 125.80(8) . . ?
C93 N5 Si4 118.17(11) . . ?
C93 N5 Al2 115.68(11) . . ?
C105 N6 C110 116.57(17) . . ?
C105 N6 C113 123.40(15) . . ?
C113 N6 C110 120.02(16) . . ?
C76 C75 N4 120.81(15) . . ?
C80 C75 N4 120.78(16) . . ?
C80 C75 C76 118.40(16) . . ?
C75 C76 C81 122.66(16) . . ?
C77 C76 C75 119.67(17) . . ?
C77 C76 C81 117.67(17) . . ?
C76 C77 H77 119.2 . . ?
C78 C77 C76 121.63(18) . . ?
C78 C77 H77 119.2 . . ?
C77 C78 H78 120.6 . . ?
C77 C78 C79 118.89(17) . . ?
C79 C78 H78 120.6 . . ?
C78 C79 H79 119.2 . . ?
C78 C79 C80 121.63(18) . . ?
C80 C79 H79 119.2 . . ?
C75 C80 C84 122.61(16) . . ?
C79 C80 C75 119.78(17) . . ?
C79 C80 C84 117.60(17) . . ?
C76 C81 H81 107.6 . . ?
C76 C81 C82 111.26(17) . . ?
C76 C81 C83 112.16(17) . . ?
C82 C81 H81 107.6 . . ?
C83 C81 H81 107.6 . . ?
C83 C81 C82 110.43(18) . . ?
C81 C82 H82A 109.5 . . ?
C81 C82 H82B 109.5 . . ?
C81 C82 H82C 109.5 . . ?
H82A C82 H82B 109.5 . . ?
H82A C82 H82C 109.5 . . ?
H82B C82 H82C 109.5 . . ?
C81 C83 H83A 109.5 . . ?
C81 C83 H83B 109.5 . . ?
C81 C83 H83C 109.5 . . ?
H83A C83 H83B 109.5 . . ?
H83A C83 H83C 109.5 . . ?
H83B C83 H83C 109.5 . . ?
C80 C84 H84 108.1 . . ?
C80 C84 C85 111.78(17) . . ?
C80 C84 C86 111.23(17) . . ?
C85 C84 H84 108.1 . . ?
C86 C84 H84 108.1 . . ?
C86 C84 C85 109.31(18) . . ?
C84 C85 H85A 109.5 . . ?
C84 C85 H85B 109.5 . . ?
C84 C85 H85C 109.5 . . ?
H85A C85 H85B 109.5 . . ?
H85A C85 H85C 109.5 . . ?
H85B C85 H85C 109.5 . . ?
C84 C86 H86A 109.5 . . ?
C84 C86 H86B 109.5 . . ?
C84 C86 H86C 109.5 . . ?
H86A C86 H86B 109.5 . . ?
H86A C86 H86C 109.5 . . ?
H86B C86 H86C 109.5 . . ?
Si3 C87 H87A 109.5 . . ?
Si3 C87 H87B 109.5 . . ?
Si3 C87 H87C 109.5 . . ?
H87A C87 H87B 109.5 . . ?
H87A C87 H87C 109.5 . . ?
H87B C87 H87C 109.5 . . ?
Si3 C88 H88A 109.5 . . ?
Si3 C88 H88B 109.5 . . ?
Si3 C88 H88C 109.5 . . ?
H88A C88 H88B 109.5 . . ?
H88A C88 H88C 109.5 . . ?
H88B C88 H88C 109.5 . . ?
Si3 C89 H89A 107.8 . . ?
Si3 C89 H89B 107.8 . . ?
H89A C89 H89B 107.1 . . ?
C90 C89 Si3 118.04(14) . . ?
C90 C89 H89A 107.8 . . ?
C90 C89 H89B 107.8 . . ?
Si4 C90 H90A 107.3 . . ?
Si4 C90 H90B 107.3 . . ?
C89 C90 Si4 120.29(13) . . ?
C89 C90 H90A 107.3 . . ?
C89 C90 H90B 107.3 . . ?
H90A C90 H90B 106.9 . . ?
Si4 C91 H91A 109.5 . . ?
Si4 C91 H91B 109.5 . . ?
Si4 C91 H91C 109.5 . . ?
H91A C91 H91B 109.5 . . ?
H91A C91 H91C 109.5 . . ?
H91B C91 H91C 109.5 . . ?
Si4 C92 H92A 109.5 . . ?
Si4 C92 H92B 109.5 . . ?
Si4 C92 H92C 109.5 . . ?
H92A C92 H92B 109.5 . . ?
H92A C92 H92C 109.5 . . ?
H92B C92 H92C 109.5 . . ?
C94 C93 N5 120.67(16) . . ?
C94 C93 C98 118.71(17) . . ?
C98 C93 N5 120.63(16) . . ?
C93 C94 C99 122.40(17) . . ?
C95 C94 C93 119.68(19) . . ?
C95 C94 C99 117.92(18) . . ?
C94 C95 H95 119.3 . . ?
C96 C95 C94 121.3(2) . . ?
C96 C95 H95 119.3 . . ?
C95 C96 H96 120.4 . . ?
C97 C96 C95 119.3(2) . . ?
C97 C96 H96 120.4 . . ?
C96 C97 H97 119.0 . . ?
C96 C97 C98 122.1(2) . . ?
C98 C97 H97 119.0 . . ?
C93 C98 C102 122.84(17) . . ?
C97 C98 C93 118.85(19) . . ?
C97 C98 C102 118.28(18) . . ?
C94 C99 H99 107.8 . . ?
C94 C99 C101 111.75(19) . . ?
C100 C99 C94 111.76(18) . . ?
C100 C99 H99 107.8 . . ?
C100 C99 C101 109.67(19) . . ?
C101 C99 H99 107.8 . . ?
C99 C100 H10A 109.5 . . ?
C99 C100 H10B 109.5 . . ?
C99 C100 H10C 109.5 . . ?
H10A C100 H10B 109.5 . . ?
H10A C100 H10C 109.5 . . ?
H10B C100 H10C 109.5 . . ?
C99 C101 H10D 109.5 . . ?
C99 C101 H10E 109.5 . . ?
C99 C101 H10F 109.5 . . ?
H10D C101 H10E 109.5 . . ?
H10D C101 H10F 109.5 . . ?
H10E C101 H10F 109.5 . . ?
C98 C102 H102 107.9 . . ?
C98 C102 C103 112.38(18) . . ?
C98 C102 C104 110.85(17) . . ?
C103 C102 H102 107.9 . . ?
C104 C102 H102 107.9 . . ?
C104 C102 C103 109.66(18) . . ?
C102 C103 H10G 109.5 . . ?
C102 C103 H10H 109.5 . . ?
C102 C103 H10I 109.5 . . ?
H10G C103 H10H 109.5 . . ?
H10G C103 H10I 109.5 . . ?
H10H C103 H10I 109.5 . . ?
C102 C104 H10J 109.5 . . ?
C102 C104 H10K 109.5 . . ?
C102 C104 H10L 109.5 . . ?
H10J C104 H10K 109.5 . . ?
H10J C104 H10L 109.5 . . ?
H10K C104 H10L 109.5 . . ?
N6 C105 Cu4 125.33(14) . . ?
N6 C105 C106 108.77(17) . . ?
C106 C105 Cu4 125.87(15) . . ?
C105 C106 C107 110.20(18) . . ?
C105 C106 C108 107.00(17) . . ?
C105 C106 C109 104.51(18) . . ?
C107 C106 C109 112.5(2) . . ?
C108 C106 C107 109.4(2) . . ?
C108 C106 C109 113.1(2) . . ?
C106 C107 H10M 109.5 . . ?
C106 C107 H10N 109.5 . . ?
C106 C107 H10O 109.5 . . ?
H10M C107 H10N 109.5 . . ?
H10M C107 H10O 109.5 . . ?
H10N C107 H10O 109.5 . . ?
C106 C108 H10P 109.5 . . ?
C106 C108 H10Q 109.5 . . ?
C106 C108 H10R 109.5 . . ?
H10P C108 H10Q 109.5 . . ?
H10P C108 H10R 109.5 . . ?
H10Q C108 H10R 109.5 . . ?
C106 C109 H10S 110.2 . . ?
C106 C109 H10T 110.2 . . ?
H10S C109 H10T 108.5 . . ?
C110 C109 C106 107.72(17) . . ?
C110 C109 H10S 110.2 . . ?
C110 C109 H10T 110.2 . . ?
N6 C110 C109 100.29(17) . . ?
C111 C110 N6 110.35(18) . . ?
C111 C110 C109 111.5(2) . . ?
C112 C110 N6 110.44(18) . . ?
C112 C110 C109 114.8(2) . . ?
C112 C110 C111 109.2(2) . . ?
C110 C111 H11D 109.5 . . ?
C110 C111 H11E 109.5 . . ?
C110 C111 H11F 109.5 . . ?
H11D C111 H11E 109.5 . . ?
H11D C111 H11F 109.5 . . ?
H11E C111 H11F 109.5 . . ?
C110 C112 H11G 109.5 . . ?
C110 C112 H11H 109.5 . . ?
C110 C112 H11I 109.5 . . ?
H11G C112 H11H 109.5 . . ?
H11G C112 H11I 109.5 . . ?
H11H C112 H11I 109.5 . . ?
C114 C113 N6 118.79(17) . . ?
C118 C113 N6 118.68(16) . . ?
C118 C113 C114 122.53(18) . . ?
C113 C114 C119 123.24(19) . . ?
C115 C114 C113 116.77(19) . . ?
C115 C114 C119 119.83(19) . . ?
C114 C115 H115 119.1 . . ?
C116 C115 C114 121.9(2) . . ?
C116 C115 H115 119.1 . . ?
C115 C116 H116 120.0 . . ?
C115 C116 C117 119.9(2) . . ?
C117 C116 H116 120.0 . . ?
C116 C117 H117 119.3 . . ?
C116 C117 C118 121.4(2) . . ?
C118 C117 H117 119.3 . . ?
C113 C118 C122 123.46(17) . . ?
C117 C118 C113 117.17(18) . . ?
C117 C118 C122 119.08(18) . . ?
C114 C119 H119 107.8 . . ?
C114 C119 C120 112.8(2) . . ?
C114 C119 C121 110.80(18) . . ?
C120 C119 H119 107.8 . . ?
C121 C119 H119 107.8 . . ?
C121 C119 C120 109.7(2) . . ?
C119 C120 H12D 109.5 . . ?
C119 C120 H12E 109.5 . . ?
C119 C120 H12F 109.5 . . ?
H12D C120 H12E 109.5 . . ?
H12D C120 H12F 109.5 . . ?
H12E C120 H12F 109.5 . . ?
C119 C121 H12G 109.5 . . ?
C119 C121 H12H 109.5 . . ?
C119 C121 H12I 109.5 . . ?
H12G C121 H12H 109.5 . . ?
H12G C121 H12I 109.5 . . ?
H12H C121 H12I 109.5 . . ?
C118 C122 H122 108.2 . . ?
C118 C122 C123 113.11(18) . . ?
C118 C122 C124 109.01(16) . . ?
C123 C122 H122 108.2 . . ?
C124 C122 H122 108.2 . . ?
C124 C122 C123 109.96(18) . . ?
C122 C123 H12J 109.5 . . ?
C122 C123 H12K 109.5 . . ?
C122 C123 H12L 109.5 . . ?
H12J C123 H12K 109.5 . . ?
H12J C123 H12L 109.5 . . ?
H12K C123 H12L 109.5 . . ?
C122 C124 H12M 109.5 . . ?
C122 C124 H12N 109.5 . . ?
C122 C124 H12O 109.5 . . ?
H12M C124 H12N 109.5 . . ?
H12M C124 H12O 109.5 . . ?
H12N C124 H12O 109.5 . . ?
Cu3 C125 Cu4 108.26(9) . . ?
C126 C125 Cu3 170.15(16) . . ?
C126 C125 Cu4 81.17(13) . . ?
C125 C126 Cu4 64.74(12) . . ?
C125 C126 C127 170.58(19) . . ?
C127 C126 Cu4 124.60(13) . . ?
C128 C127 C126 121.73(17) . . ?
C128 C127 C132 119.19(18) . . ?
C132 C127 C126 119.08(17) . . ?
C127 C128 H128 120.0 . . ?
C127 C128 C129 120.07(19) . . ?
C129 C128 H128 120.0 . . ?
C128 C129 H129 119.8 . . ?
C130 C129 C128 120.4(2) . . ?
C130 C129 H129 119.8 . . ?
C129 C130 H130 120.1 . . ?
C129 C130 C131 119.8(2) . . ?
C131 C130 H130 120.1 . . ?
C130 C131 H131 119.8 . . ?
C130 C131 C132 120.31(19) . . ?
C132 C131 H131 119.8 . . ?
C127 C132 H132 119.9 . . ?
C131 C132 C127 120.22(19) . . ?
C131 C132 H132 119.9 . . ?
Al2 C133 Cu3 89.17(7) . . ?
C134 C133 Cu3 79.96(12) . . ?
C134 C133 Al2 165.17(16) . . ?
C133 C134 Cu3 68.76(12) . . ?
C133 C134 C137 174.39(19) . . ?
C137 C134 Cu3 115.43(12) . . ?
Al2 C135 Cu3 91.77(7) . . ?
C136 C135 Cu3 74.95(12) . . ?
C136 C135 Al2 165.43(16) . . ?
C135 C136 Cu3 71.12(12) . . ?
C135 C136 C143 162.6(2) . . ?
C143 C136 Cu3 126.06(14) . . ?
C138 C137 C134 119.31(17) . . ?
C138 C137 C142 119.37(18) . . ?
C142 C137 C134 121.16(17) . . ?
C137 C138 H138 120.0 . . ?
C139 C138 C137 120.0(2) . . ?
C139 C138 H138 120.0 . . ?
C138 C139 H139 119.9 . . ?
C140 C139 C138 120.2(2) . . ?
C140 C139 H139 119.9 . . ?
C139 C140 H140 120.0 . . ?
C141 C140 C139 120.0(2) . . ?
C141 C140 H140 120.0 . . ?
C140 C141 H141 119.9 . . ?
C140 C141 C142 120.3(2) . . ?
C142 C141 H141 119.9 . . ?
C137 C142 H142 120.0 . . ?
C141 C142 C137 120.05(19) . . ?
C141 C142 H142 120.0 . . ?
C144 C143 C136 121.56(18) . . ?
C148 C143 C136 119.30(18) . . ?
C148 C143 C144 119.07(19) . . ?
C143 C144 H144 120.0 . . ?
C145 C144 C143 120.0(2) . . ?
C145 C144 H144 120.0 . . ?
C144 C145 H145 119.8 . . ?
C146 C145 C144 120.3(2) . . ?
C146 C145 H145 119.8 . . ?
C145 C146 H146 119.9 . . ?
C147 C146 C145 120.1(2) . . ?
C147 C146 H146 119.9 . . ?
C146 C147 H147 120.0 . . ?
C146 C147 C148 120.0(2) . . ?
C148 C147 H147 120.0 . . ?
C143 C148 H148 119.8 . . ?
C147 C148 C143 120.4(2) . . ?
C147 C148 H148 119.8 . . ?
H1TA C1T H1TB 109.5 . . ?
H1TA C1T H1TC 109.5 . . ?
H1TB C1T H1TC 109.5 . . ?
C2T C1T H1TA 109.5 . . ?
C2T C1T H1TB 109.5 . . ?
C2T C1T H1TC 109.5 . . ?
C1T C2T H2TA 109.3 . . ?
C1T C2T H2TB 109.3 . . ?
H2TA C2T H2TB 107.9 . . ?
C3T C2T C1T 111.7(5) . . ?
C3T C2T H2TA 109.3 . . ?
C3T C2T H2TB 109.3 . . ?
C2T C3T H3TA 108.0 . . ?
C2T C3T H3TB 108.0 . . ?
H3TA C3T H3TB 107.3 . . ?
C4T C3T C2T 117.1(5) . . ?
C4T C3T H3TA 108.0 . . ?
C4T C3T H3TB 108.0 . . ?
C3T C4T H4TA 107.8 . . ?
C3T C4T H4TB 107.8 . . ?
C3T C4T C5T 117.9(5) . . ?
H4TA C4T H4TB 107.2 . . ?
C5T C4T H4TA 107.8 . . ?
C5T C4T H4TB 107.8 . . ?
C4T C5T H5TA 108.5 . . ?
C4T C5T H5TB 108.5 . . ?
C4T C5T C6T 115.2(5) . . ?
H5TA C5T H5TB 107.5 . . ?
C6T C5T H5TA 108.5 . . ?
C6T C5T H5TB 108.5 . . ?
C5T C6T H6TA 109.5 . . ?
C5T C6T H6TB 109.5 . . ?
C5T C6T H6TC 109.5 . . ?
H6TA C6T H6TB 109.5 . . ?
H6TA C6T H6TC 109.5 . . ?
H6TB C6T H6TC 109.5 . . ?
H1TD C1TA H1TE 109.5 . . ?
H1TD C1TA H1TF 109.5 . . ?
H1TE C1TA H1TF 109.5 . . ?
C2TA C1TA H1TD 109.5 . . ?
C2TA C1TA H1TE 109.5 . . ?
C2TA C1TA H1TF 109.5 . . ?
C1TA C2TA H2TC 109.5 . . ?
C1TA C2TA H2TD 109.5 . . ?
C1TA C2TA C3TA 110.9(6) . . ?
H2TC C2TA H2TD 108.0 . . ?
C3TA C2TA H2TC 109.5 . . ?
C3TA C2TA H2TD 109.5 . . ?
C2TA C3TA H3TC 109.7 . . ?
C2TA C3TA H3TD 109.7 . . ?
H3TC C3TA H3TD 108.2 . . ?
C4TA C3TA C2TA 109.9(6) . . ?
C4TA C3TA H3TC 109.7 . . ?
C4TA C3TA H3TD 109.7 . . ?
C3TA C4TA H4TC 109.5 . . ?
C3TA C4TA H4TD 109.5 . . ?
H4TC C4TA H4TD 108.0 . . ?
C5TA C4TA C3TA 110.9(6) . . ?
C5TA C4TA H4TC 109.5 . . ?
C5TA C4TA H4TD 109.5 . . ?
C4TA C5TA H5TC 109.2 . . ?
C4TA C5TA H5TD 109.2 . . ?
C4TA C5TA C6TA 112.2(7) . . ?
H5TC C5TA H5TD 107.9 . . ?
C6TA C5TA H5TC 109.2 . . ?
C6TA C5TA H5TD 109.2 . . ?
C5TA C6TA H6TD 109.5 . . ?
C5TA C6TA H6TE 109.5 . . ?
C5TA C6TA H6TF 109.5 . . ?
H6TD C6TA H6TE 109.5 . . ?
H6TD C6TA H6TF 109.5 . . ?
H6TE C6TA H6TF 109.5 . . ?
H1SA C1SA H1SB 109.5 . . ?
H1SA C1SA H1SC 109.5 . . ?
H1SB C1SA H1SC 109.5 . . ?
C2SA C1SA H1SA 109.5 . . ?
C2SA C1SA H1SB 109.5 . . ?
C2SA C1SA H1SC 109.5 . . ?
C1SA C2SA H2SA 111.8 . . ?
C1SA C2SA H2SB 111.8 . . ?
H2SA C2SA H2SB 109.5 . . ?
C3SA C2SA C1SA 100.0(7) . . ?
C3SA C2SA H2SA 111.8 . . ?
C3SA C2SA H2SB 111.8 . . ?
C2SA C3SA H3SA 109.0 . . ?
C2SA C3SA H3SB 109.0 . . ?
C2SA C3SA C4SA 112.8(6) . . ?
H3SA C3SA H3SB 107.8 . . ?
C4SA C3SA H3SA 109.0 . . ?
C4SA C3SA H3SB 109.0 . . ?
C3SA C4SA H4SA 106.7 . . ?
C3SA C4SA H4SB 106.7 . . ?
H4SA C4SA H4SB 106.6 . . ?
C5SA C4SA C3SA 122.5(8) . . ?
C5SA C4SA H4SA 106.7 . . ?
C5SA C4SA H4SB 106.7 . . ?
C4SA C5SA H5SA 105.6 . . ?
C4SA C5SA H5SB 105.6 . . ?
H5SA C5SA H5SB 106.1 . . ?
C6SA C5SA C4SA 126.8(9) . . ?
C6SA C5SA H5SA 105.6 . . ?
C6SA C5SA H5SB 105.6 . . ?
C5SA C6SA H6SA 109.5 . . ?
C5SA C6SA H6SC 109.5 . . ?
C5SA C6SA H6SB 109.5 . . ?
H6SA C6SA H6SC 109.5 . . ?
H6SA C6SA H6SB 109.5 . . ?
H6SC C6SA H6SB 109.5 . . ?
H1SD C1S H1SE 109.5 . . ?
H1SD C1S H1SF 109.5 . . ?
H1SE C1S H1SF 109.5 . . ?
C2S C1S H1SD 109.5 . . ?
C2S C1S H1SE 109.5 . . ?
C2S C1S H1SF 109.5 . . ?
C1S C2S H2SD 109.5 . . ?
C1S C2S H2SC 109.5 . . ?
H2SD C2S H2SC 108.1 . . ?
C3S C2S C1S 110.9(4) . . ?
C3S C2S H2SD 109.5 . . ?
C3S C2S H2SC 109.5 . . ?
C2S C3S H3SC 108.9 . . ?
C2S C3S H3SD 108.9 . . ?
H3SC C3S H3SD 107.7 . . ?
C4S C3S C2S 113.2(4) . . ?
C4S C3S H3SC 108.9 . . ?
C4S C3S H3SD 108.9 . . ?
C3S C4S H4SC 109.4 . . ?
C3S C4S H4SD 109.4 . . ?
C3S C4S C5S 111.3(5) . . ?
H4SC C4S H4SD 108.0 . . ?
C5S C4S H4SC 109.4 . . ?
C5S C4S H4SD 109.4 . . ?
C4S C5S H5SC 108.6 . . ?
C4S C5S H5SD 108.6 . . ?
H5SC C5S H5SD 107.6 . . ?
C6S C5S C4S 114.6(6) . . ?
C6S C5S H5SC 108.6 . . ?
C6S C5S H5SD 108.6 . . ?
C5S C6S H6SD 109.5 . . ?
C5S C6S H6SE 109.5 . . ?
C5S C6S H6SF 109.5 . . ?
H6SD C6S H6SE 109.5 . . ?
H6SD C6S H6SF 109.5 . . ?
H6SE C6S H6SF 109.5 . . ?

loop_
_geom_bond_atom_site_label_1
_geom_bond_atom_site_label_2
_geom_bond_distance
_geom_bond_site_symmetry_2
_geom_bond_publ_flag
Cu1 Cu2 2.6895(3) . ?
Cu1 Al1 2.9569(6) . ?
Cu1 C51 1.9460(19) . ?
Cu1 C59 2.1750(18) . ?
Cu1 C60 2.2942(18) . ?
Cu1 C61 2.1074(17) . ?
Cu1 C62 2.1641(18) . ?
Cu2 C31 1.9042(19) . ?
Cu2 C51 1.9282(19) . ?
Si1 N1 1.7344(16) . ?
Si1 C13 1.877(2) . ?
Si1 C14 1.876(2) . ?
Si1 C15 1.877(2) . ?
Si2 N2 1.7362(15) . ?
Si2 C16 1.886(2) . ?
Si2 C17 1.876(2) . ?
Si2 C18 1.869(2) . ?
Al1 N1 1.8513(15) . ?
Al1 N2 1.8520(15) . ?
Al1 C59 1.9900(19) . ?
Al1 C61 1.9904(19) . ?
N1 C1 1.447(2) . ?
N2 C19 1.446(2) . ?
N3 C31 1.302(2) . ?
N3 C36 1.528(2) . ?
N3 C39 1.459(2) . ?
C1 C2 1.420(2) . ?
C1 C6 1.417(3) . ?
C2 C3 1.396(3) . ?
C2 C7 1.519(3) . ?
C3 H3 0.9500 . ?
C3 C4 1.379(3) . ?
C4 H4 0.9500 . ?
C4 C5 1.387(3) . ?
C5 H5 0.9500 . ?
C5 C6 1.394(3) . ?
C6 C10 1.522(3) . ?
C7 H7 1.0000 . ?
C7 C8 1.528(3) . ?
C7 C9 1.536(3) . ?
C8 H8A 0.9800 . ?
C8 H8B 0.9800 . ?
C8 H8C 0.9800 . ?
C9 H9A 0.9800 . ?
C9 H9B 0.9800 . ?
C9 H9C 0.9800 . ?
C10 H10 1.0000 . ?
C10 C11 1.531(3) . ?
C10 C12 1.537(3) . ?
C11 H11A 0.9800 . ?
C11 H11B 0.9800 . ?
C11 H11C 0.9800 . ?
C12 H12A 0.9800 . ?
C12 H12B 0.9800 . ?
C12 H12C 0.9800 . ?
C13 H13A 0.9800 . ?
C13 H13B 0.9800 . ?
C13 H13C 0.9800 . ?
C14 H14A 0.9800 . ?
C14 H14B 0.9800 . ?
C14 H14C 0.9800 . ?
C15 H15A 0.9900 . ?
C15 H15B 0.9900 . ?
C15 C16 1.546(3) . ?
C16 H16A 0.9900 . ?
C16 H16B 0.9900 . ?
C17 H17A 0.9800 . ?
C17 H17B 0.9800 . ?
C17 H17C 0.9800 . ?
C18 H18A 0.9800 . ?
C18 H18B 0.9800 . ?
C18 H18C 0.9800 . ?
C19 C20 1.419(3) . ?
C19 C24 1.420(3) . ?
C20 C21 1.392(3) . ?
C20 C25 1.524(3) . ?
C21 H21 0.9500 . ?
C21 C22 1.384(3) . ?
C22 H22 0.9500 . ?
C22 C23 1.377(3) . ?
C23 H23 0.9500 . ?
C23 C24 1.396(3) . ?
C24 C28 1.519(3) . ?
C25 H25 1.0000 . ?
C25 C26 1.532(3) . ?
C25 C27 1.541(3) . ?
C26 H26A 0.9800 . ?
C26 H26B 0.9800 . ?
C26 H26C 0.9800 . ?
C27 H27A 0.9800 . ?
C27 H27B 0.9800 . ?
C27 H27C 0.9800 . ?
C28 H28 1.0000 . ?
C28 C29 1.533(3) . ?
C28 C30 1.525(3) . ?
C29 H29A 0.9800 . ?
C29 H29B 0.9800 . ?
C29 H29C 0.9800 . ?
C30 H30A 0.9800 . ?
C30 H30B 0.9800 . ?
C30 H30C 0.9800 . ?
C31 C32 1.519(3) . ?
C32 C33 1.542(3) . ?
C32 C34 1.529(3) . ?
C32 C35 1.543(3) . ?
C33 H33A 0.9800 . ?
C33 H33B 0.9800 . ?
C33 H33C 0.9800 . ?
C34 H34A 0.9800 . ?
C34 H34B 0.9800 . ?
C34 H34C 0.9800 . ?
C35 H35A 0.9900 . ?
C35 H35B 0.9900 . ?
C35 C36 1.537(3) . ?
C36 C37 1.516(3) . ?
C36 C38 1.528(3) . ?
C37 H37A 0.9800 . ?
C37 H37B 0.9800 . ?
C37 H37C 0.9800 . ?
C38 H38A 0.9800 . ?
C38 H38B 0.9800 . ?
C38 H38C 0.9800 . ?
C39 C40 1.401(3) . ?
C39 C44 1.400(3) . ?
C40 C41 1.398(3) . ?
C40 C45 1.517(3) . ?
C41 H41 0.9500 . ?
C41 C42 1.371(4) . ?
C42 H42 0.9500 . ?
C42 C43 1.377(4) . ?
C43 H43 0.9500 . ?
C43 C44 1.398(3) . ?
C44 C48 1.519(3) . ?
C45 H45 1.0000 . ?
C45 C46 1.521(4) . ?
C45 C47 1.541(4) . ?
C46 H46A 0.9800 . ?
C46 H46B 0.9800 . ?
C46 H46C 0.9800 . ?
C47 H47A 0.9800 . ?
C47 H47B 0.9800 . ?
C47 H47C 0.9800 . ?
C48 H48 1.0000 . ?
C48 C49 1.537(3) . ?
C48 C50 1.527(3) . ?
C49 H49A 0.9800 . ?
C49 H49B 0.9800 . ?
C49 H49C 0.9800 . ?
C50 H50A 0.9800 . ?
C50 H50B 0.9800 . ?
C50 H50C 0.9800 . ?
C51 C52 1.214(3) . ?
C52 C53 1.440(3) . ?
C53 C54 1.391(3) . ?
C53 C58 1.387(3) . ?
C54 H54 0.9500 . ?
C54 C55 1.384(3) . ?
C55 H55 0.9500 . ?
C55 C56 1.370(5) . ?
C56 H56 0.9500 . ?
C56 C57 1.363(5) . ?
C57 H57 0.9500 . ?
C57 C58 1.396(4) . ?
C58 H58 0.9500 . ?
C59 C60 1.221(3) . ?
C60 C63 1.449(2) . ?
C61 C62 1.233(3) . ?
C62 C69 1.452(3) . ?
C63 C64 1.384(3) . ?
C63 C68 1.383(3) . ?
C64 H64 0.9500 . ?
C64 C65 1.397(3) . ?
C65 H65 0.9500 . ?
C65 C66 1.364(4) . ?
C66 H66 0.9500 . ?
C66 C67 1.367(4) . ?
C67 H67 0.9500 . ?
C67 C68 1.391(3) . ?
C68 H68 0.9500 . ?
C69 C70 1.403(3) . ?
C69 C74 1.393(3) . ?
C70 H70 0.9500 . ?
C70 C71 1.385(3) . ?
C71 H71 0.9500 . ?
C71 C72 1.384(3) . ?
C72 H72 0.9500 . ?
C72 C73 1.392(3) . ?
C73 H73 0.9500 . ?
C73 C74 1.387(3) . ?
C74 H74 0.9500 . ?
Cu3 Al2 2.9345(6) . ?
Cu3 C125 1.908(2) . ?
Cu3 C133 2.1955(18) . ?
Cu3 C134 2.3195(18) . ?
Cu3 C135 2.0913(18) . ?
Cu3 C136 2.1345(18) . ?
Cu4 C105 1.8964(19) . ?
Cu4 C125 1.9809(19) . ?
Cu4 C126 2.1644(18) . ?
Si3 N4 1.7324(15) . ?
Si3 C87 1.879(2) . ?
Si3 C88 1.873(2) . ?
Si3 C89 1.876(2) . ?
Si4 N5 1.7321(16) . ?
Si4 C90 1.884(2) . ?
Si4 C91 1.877(2) . ?
Si4 C92 1.876(2) . ?
Al2 N4 1.8559(15) . ?
Al2 N5 1.8514(15) . ?
Al2 C133 1.9792(19) . ?
Al2 C135 1.995(2) . ?
N4 C75 1.445(2) . ?
N5 C93 1.446(2) . ?
N6 C105 1.301(2) . ?
N6 C110 1.532(2) . ?
N6 C113 1.454(2) . ?
C75 C76 1.415(2) . ?
C75 C80 1.411(2) . ?
C76 C77 1.399(3) . ?
C76 C81 1.517(3) . ?
C77 H77 0.9500 . ?
C77 C78 1.378(3) . ?
C78 H78 0.9500 . ?
C78 C79 1.379(3) . ?
C79 H79 0.9500 . ?
C79 C80 1.398(3) . ?
C80 C84 1.519(3) . ?
C81 H81 1.0000 . ?
C81 C82 1.532(3) . ?
C81 C83 1.530(3) . ?
C82 H82A 0.9800 . ?
C82 H82B 0.9800 . ?
C82 H82C 0.9800 . ?
C83 H83A 0.9800 . ?
C83 H83B 0.9800 . ?
C83 H83C 0.9800 . ?
C84 H84 1.0000 . ?
C84 C85 1.532(3) . ?
C84 C86 1.532(3) . ?
C85 H85A 0.9800 . ?
C85 H85B 0.9800 . ?
C85 H85C 0.9800 . ?
C86 H86A 0.9800 . ?
C86 H86B 0.9800 . ?
C86 H86C 0.9800 . ?
C87 H87A 0.9800 . ?
C87 H87B 0.9800 . ?
C87 H87C 0.9800 . ?
C88 H88A 0.9800 . ?
C88 H88B 0.9800 . ?
C88 H88C 0.9800 . ?
C89 H89A 0.9900 . ?
C89 H89B 0.9900 . ?
C89 C90 1.543(3) . ?
C90 H90A 0.9900 . ?
C90 H90B 0.9900 . ?
C91 H91A 0.9800 . ?
C91 H91B 0.9800 . ?
C91 H91C 0.9800 . ?
C92 H92A 0.9800 . ?
C92 H92B 0.9800 . ?
C92 H92C 0.9800 . ?
C93 C94 1.416(3) . ?
C93 C98 1.417(3) . ?
C94 C95 1.394(3) . ?
C94 C99 1.521(3) . ?
C95 H95 0.9500 . ?
C95 C96 1.378(3) . ?
C96 H96 0.9500 . ?
C96 C97 1.370(3) . ?
C97 H97 0.9500 . ?
C97 C98 1.401(3) . ?
C98 C102 1.518(3) . ?
C99 H99 1.0000 . ?
C99 C100 1.520(3) . ?
C99 C101 1.534(3) . ?
C100 H10A 0.9800 . ?
C100 H10B 0.9800 . ?
C100 H10C 0.9800 . ?
C101 H10D 0.9800 . ?
C101 H10E 0.9800 . ?
C101 H10F 0.9800 . ?
C102 H102 1.0000 . ?
C102 C103 1.532(3) . ?
C102 C104 1.532(3) . ?
C103 H10G 0.9800 . ?
C103 H10H 0.9800 . ?
C103 H10I 0.9800 . ?
C104 H10J 0.9800 . ?
C104 H10K 0.9800 . ?
C104 H10L 0.9800 . ?
C105 C106 1.519(3) . ?
C106 C107 1.533(3) . ?
C106 C108 1.526(3) . ?
C106 C109 1.536(3) . ?
C107 H10M 0.9800 . ?
C107 H10N 0.9800 . ?
C107 H10O 0.9800 . ?
C108 H10P 0.9800 . ?
C108 H10Q 0.9800 . ?
C108 H10R 0.9800 . ?
C109 H10S 0.9900 . ?
C109 H10T 0.9900 . ?
C109 C110 1.532(4) . ?
C110 C111 1.519(3) . ?
C110 C112 1.516(4) . ?
C111 H11D 0.9800 . ?
C111 H11E 0.9800 . ?
C111 H11F 0.9800 . ?
C112 H11G 0.9800 . ?
C112 H11H 0.9800 . ?
C112 H11I 0.9800 . ?
C113 C114 1.410(3) . ?
C113 C118 1.402(3) . ?
C114 C115 1.393(3) . ?
C114 C119 1.518(3) . ?
C115 H115 0.9500 . ?
C115 C116 1.375(3) . ?
C116 H116 0.9500 . ?
C116 C117 1.380(3) . ?
C117 H117 0.9500 . ?
C117 C118 1.395(3) . ?
C118 C122 1.519(3) . ?
C119 H119 1.0000 . ?
C119 C120 1.535(3) . ?
C119 C121 1.528(3) . ?
C120 H12D 0.9800 . ?
C120 H12E 0.9800 . ?
C120 H12F 0.9800 . ?
C121 H12G 0.9800 . ?
C121 H12H 0.9800 . ?
C121 H12I 0.9800 . ?
C122 H122 1.0000 . ?
C122 C123 1.535(3) . ?
C122 C124 1.533(3) . ?
C123 H12J 0.9800 . ?
C123 H12K 0.9800 . ?
C123 H12L 0.9800 . ?
C124 H12M 0.9800 . ?
C124 H12N 0.9800 . ?
C124 H12O 0.9800 . ?
C125 C126 1.227(3) . ?
C126 C127 1.448(3) . ?
C127 C128 1.388(3) . ?
C127 C132 1.395(3) . ?
C128 H128 0.9500 . ?
C128 C129 1.389(3) . ?
C129 H129 0.9500 . ?
C129 C130 1.379(3) . ?
C130 H130 0.9500 . ?
C130 C131 1.381(3) . ?
C131 H131 0.9500 . ?
C131 C132 1.383(3) . ?
C132 H132 0.9500 . ?
C133 C134 1.223(3) . ?
C134 C137 1.444(2) . ?
C135 C136 1.234(3) . ?
C136 C143 1.455(3) . ?
C137 C138 1.391(3) . ?
C137 C142 1.394(3) . ?
C138 H138 0.9500 . ?
C138 C139 1.385(3) . ?
C139 H139 0.9500 . ?
C139 C140 1.383(3) . ?
C140 H140 0.9500 . ?
C140 C141 1.378(3) . ?
C141 H141 0.9500 . ?
C141 C142 1.383(3) . ?
C142 H142 0.9500 . ?
C143 C144 1.396(3) . ?
C143 C148 1.394(3) . ?
C144 H144 0.9500 . ?
C144 C145 1.394(3) . ?
C145 H145 0.9500 . ?
C145 C146 1.381(3) . ?
C146 H146 0.9500 . ?
C146 C147 1.381(4) . ?
C147 H147 0.9500 . ?
C147 C148 1.393(3) . ?
C148 H148 0.9500 . ?
C1T H1TA 0.9800 . ?
C1T H1TB 0.9800 . ?
C1T H1TC 0.9800 . ?
C1T C2T 1.530(7) . ?
C2T H2TA 0.9900 . ?
C2T H2TB 0.9900 . ?
C2T C3T 1.521(7) . ?
C3T H3TA 0.9900 . ?
C3T H3TB 0.9900 . ?
C3T C4T 1.429(8) . ?
C4T H4TA 0.9900 . ?
C4T H4TB 0.9900 . ?
C4T C5T 1.504(8) . ?
C5T H5TA 0.9900 . ?
C5T H5TB 0.9900 . ?
C5T C6T 1.513(9) . ?
C6T H6TA 0.9800 . ?
C6T H6TB 0.9800 . ?
C6T H6TC 0.9800 . ?
C1TA H1TD 0.9800 . ?
C1TA H1TE 0.9800 . ?
C1TA H1TF 0.9800 . ?
C1TA C2TA 1.540(4) . ?
C2TA H2TC 0.9900 . ?
C2TA H2TD 0.9900 . ?
C2TA C3TA 1.540(4) . ?
C3TA H3TC 0.9900 . ?
C3TA H3TD 0.9900 . ?
C3TA C4TA 1.540(4) . ?
C4TA H4TC 0.9900 . ?
C4TA H4TD 0.9900 . ?
C4TA C5TA 1.536(4) . ?
C5TA H5TC 0.9900 . ?
C5TA H5TD 0.9900 . ?
C5TA C6TA 1.540(4) . ?
C6TA H6TD 0.9800 . ?
C6TA H6TE 0.9800 . ?
C6TA H6TF 0.9800 . ?
C1SA H1SA 0.9800 . ?
C1SA H1SB 0.9800 . ?
C1SA H1SC 0.9800 . ?
C1SA C2SA 1.775(12) . ?
C2SA H2SA 0.9900 . ?
C2SA H2SB 0.9900 . ?
C2SA C3SA 1.507(5) . ?
C3SA H3SA 0.9900 . ?
C3SA H3SB 0.9900 . ?
C3SA C4SA 1.531(5) . ?
C4SA H4SA 0.9900 . ?
C4SA H4SB 0.9900 . ?
C4SA C5SA 1.509(5) . ?
C5SA H5SA 0.9900 . ?
C5SA H5SB 0.9900 . ?
C5SA C6SA 1.495(4) . ?
C6SA H6SA 0.9800 . ?
C6SA H6SC 0.9800 . ?
C6SA H6SB 0.9800 . ?
C1S H1SD 0.9800 . ?
C1S H1SE 0.9800 . ?
C1S H1SF 0.9800 . ?
C1S C2S 1.536(4) . ?
C2S H2SD 0.9900 . ?
C2S H2SC 0.9900 . ?
C2S C3S 1.530(4) . ?
C3S H3SC 0.9900 . ?
C3S H3SD 0.9900 . ?
C3S C4S 1.518(5) . ?
C4S H4SC 0.9900 . ?
C4S H4SD 0.9900 . ?
C4S C5S 1.519(4) . ?
C5S H5SC 0.9900 . ?
C5S H5SD 0.9900 . ?
C5S C6S 1.516(5) . ?
C6S H6SD 0.9800 . ?
C6S H6SE 0.9800 . ?
C6S H6SF 0.9800 . ?

loop_
_geom_torsion_atom_site_label_1
_geom_torsion_atom_site_label_2
_geom_torsion_atom_site_label_3
_geom_torsion_atom_site_label_4
_geom_torsion
_geom_torsion_site_symmetry_1
_geom_torsion_site_symmetry_2
_geom_torsion_site_symmetry_3
_geom_torsion_site_symmetry_4
_geom_torsion_publ_flag
Cu1 Al1 N1 Si1 149.96(7) . . . . ?
Cu1 Al1 N1 C1 -20.63(15) . . . . ?
Cu1 Al1 N2 Si2 147.36(8) . . . . ?
Cu1 Al1 N2 C19 -28.51(14) . . . . ?
Cu1 C60 C63 C64 82.7(2) . . . . ?
Cu1 C60 C63 C68 -96.0(2) . . . . ?
Cu1 C61 C62 C69 -169.0(6) . . . . ?
Cu1 C62 C69 C70 157.35(14) . . . . ?
Cu1 C62 C69 C74 -27.0(3) . . . . ?
Cu2 C31 C32 C33 72.0(2) . . . . ?
Cu2 C31 C32 C34 -47.5(2) . . . . ?
Cu2 C31 C32 C35 -168.84(15) . . . . ?
Si1 N1 C1 C2 -93.28(17) . . . . ?
Si1 N1 C1 C6 86.26(18) . . . . ?
Si1 C15 C16 Si2 68.59(18) . . . . ?
Si2 N2 C19 C20 -92.07(18) . . . . ?
Si2 N2 C19 C24 87.47(18) . . . . ?
Al1 N1 C1 C2 78.03(18) . . . . ?
Al1 N1 C1 C6 -102.44(17) . . . . ?
Al1 N2 C19 C20 84.14(18) . . . . ?
Al1 N2 C19 C24 -96.31(18) . . . . ?
Al1 C59 C60 Cu1 -48.8(6) . . . . ?
Al1 C61 C62 Cu1 18.8(7) . . . . ?
Al1 C61 C62 C69 -150.2(5) . . . . ?
N1 Si1 C15 C16 -71.15(17) . . . . ?
N1 Al1 N2 Si2 -31.19(13) . . . . ?
N1 Al1 N2 C19 152.94(12) . . . . ?
N1 C1 C2 C3 -178.88(16) . . . . ?
N1 C1 C2 C7 3.1(3) . . . . ?
N1 C1 C6 C5 177.74(16) . . . . ?
N1 C1 C6 C10 -2.7(3) . . . . ?
N2 Si2 C16 C15 -70.86(16) . . . . ?
N2 Al1 N1 Si1 -31.63(12) . . . . ?
N2 Al1 N1 C1 157.78(12) . . . . ?
N2 C19 C20 C21 -179.86(17) . . . . ?
N2 C19 C20 C25 1.2(3) . . . . ?
N2 C19 C24 C23 178.93(17) . . . . ?
N2 C19 C24 C28 -0.6(3) . . . . ?
N3 C31 C32 C33 -107.06(19) . . . . ?
N3 C31 C32 C34 133.40(18) . . . . ?
N3 C31 C32 C35 12.1(2) . . . . ?
N3 C39 C40 C41 177.98(19) . . . . ?
N3 C39 C40 C45 -9.1(3) . . . . ?
N3 C39 C44 C43 -179.20(19) . . . . ?
N3 C39 C44 C48 5.2(3) . . . . ?
C1 C2 C3 C4 0.4(3) . . . . ?
C1 C2 C7 C8 -130.06(19) . . . . ?
C1 C2 C7 C9 106.7(2) . . . . ?
C1 C6 C10 C11 108.6(2) . . . . ?
C1 C6 C10 C12 -128.36(19) . . . . ?
C2 C1 C6 C5 -2.7(3) . . . . ?
C2 C1 C6 C10 176.83(16) . . . . ?
C2 C3 C4 C5 -1.2(3) . . . . ?
C3 C2 C7 C8 51.9(2) . . . . ?
C3 C2 C7 C9 -71.3(2) . . . . ?
C3 C4 C5 C6 0.0(3) . . . . ?
C4 C5 C6 C1 2.0(3) . . . . ?
C4 C5 C6 C10 -177.59(18) . . . . ?
C5 C6 C10 C11 -71.8(2) . . . . ?
C5 C6 C10 C12 51.2(2) . . . . ?
C6 C1 C2 C3 1.6(3) . . . . ?
C6 C1 C2 C7 -176.44(16) . . . . ?
C7 C2 C3 C4 178.48(19) . . . . ?
C13 Si1 N1 Al1 -56.45(13) . . . . ?
C13 Si1 N1 C1 114.11(14) . . . . ?
C13 Si1 C15 C16 53.99(17) . . . . ?
C14 Si1 N1 Al1 -175.61(10) . . . . ?
C14 Si1 N1 C1 -5.05(15) . . . . ?
C14 Si1 C15 C16 167.83(15) . . . . ?
C15 Si1 N1 Al1 66.56(12) . . . . ?
C15 Si1 N1 C1 -122.89(13) . . . . ?
C16 Si2 N2 Al1 66.83(13) . . . . ?
C16 Si2 N2 C19 -117.28(14) . . . . ?
C17 Si2 N2 Al1 -175.11(10) . . . . ?
C17 Si2 N2 C19 0.77(16) . . . . ?
C17 Si2 C16 C15 167.43(14) . . . . ?
C18 Si2 N2 Al1 -53.82(13) . . . . ?
C18 Si2 N2 C19 122.07(14) . . . . ?
C18 Si2 C16 C15 50.92(16) . . . . ?
C19 C20 C21 C22 0.8(3) . . . . ?
C19 C20 C25 C26 107.4(2) . . . . ?
C19 C20 C25 C27 -130.52(19) . . . . ?
C19 C24 C28 C29 -117.9(2) . . . . ?
C19 C24 C28 C30 117.9(2) . . . . ?
C20 C19 C24 C23 -1.5(3) . . . . ?
C20 C19 C24 C28 178.95(17) . . . . ?
C20 C21 C22 C23 -1.2(3) . . . . ?
C21 C20 C25 C26 -71.6(2) . . . . ?
C21 C20 C25 C27 50.5(2) . . . . ?
C21 C22 C23 C24 0.2(3) . . . . ?
C22 C23 C24 C19 1.1(3) . . . . ?
C22 C23 C24 C28 -179.3(2) . . . . ?
C23 C24 C28 C29 62.6(2) . . . . ?
C23 C24 C28 C30 -61.6(2) . . . . ?
C24 C19 C20 C21 0.6(3) . . . . ?
C24 C19 C20 C25 -178.38(17) . . . . ?
C25 C20 C21 C22 179.8(2) . . . . ?
C31 N3 C36 C35 -6.7(2) . . . . ?
C31 N3 C36 C37 113.8(2) . . . . ?
C31 N3 C36 C38 -125.2(2) . . . . ?
C31 N3 C39 C40 95.5(2) . . . . ?
C31 N3 C39 C44 -82.7(2) . . . . ?
C31 C32 C35 C36 -16.1(2) . . . . ?
C32 C35 C36 N3 13.6(2) . . . . ?
C32 C35 C36 C37 -104.4(2) . . . . ?
C32 C35 C36 C38 130.8(2) . . . . ?
C33 C32 C35 C36 100.0(2) . . . . ?
C34 C32 C35 C36 -136.0(2) . . . . ?
C36 N3 C31 Cu2 177.47(14) . . . . ?
C36 N3 C31 C32 -3.4(2) . . . . ?
C36 N3 C39 C40 -88.3(2) . . . . ?
C36 N3 C39 C44 93.6(2) . . . . ?
C39 N3 C31 Cu2 -6.1(3) . . . . ?
C39 N3 C31 C32 173.00(17) . . . . ?
C39 N3 C36 C35 176.83(18) . . . . ?
C39 N3 C36 C37 -62.7(2) . . . . ?
C39 N3 C36 C38 58.4(3) . . . . ?
C39 C40 C41 C42 2.2(4) . . . . ?
C39 C40 C45 C46 -104.9(3) . . . . ?
C39 C40 C45 C47 131.3(3) . . . . ?
C39 C44 C48 C49 -130.2(2) . . . . ?
C39 C44 C48 C50 106.1(2) . . . . ?
C40 C39 C44 C43 2.7(3) . . . . ?
C40 C39 C44 C48 -172.9(2) . . . . ?
C40 C41 C42 C43 0.6(4) . . . . ?
C41 C40 C45 C46 68.0(3) . . . . ?
C41 C40 C45 C47 -55.8(3) . . . . ?
C41 C42 C43 C44 -2.0(4) . . . . ?
C42 C43 C44 C39 0.3(4) . . . . ?
C42 C43 C44 C48 176.1(2) . . . . ?
C43 C44 C48 C49 54.3(3) . . . . ?
C43 C44 C48 C50 -69.4(3) . . . . ?
C44 C39 C40 C41 -3.9(3) . . . . ?
C44 C39 C40 C45 169.0(2) . . . . ?
C45 C40 C41 C42 -171.1(2) . . . . ?
C52 C53 C54 C55 -176.4(2) . . . . ?
C52 C53 C58 C57 176.2(3) . . . . ?
C53 C54 C55 C56 -0.4(4) . . . . ?
C54 C53 C58 C57 -1.2(4) . . . . ?
C54 C55 C56 C57 -0.1(5) . . . . ?
C55 C56 C57 C58 -0.1(6) . . . . ?
C56 C57 C58 C53 0.7(5) . . . . ?
C58 C53 C54 C55 1.1(4) . . . . ?
C59 Al1 N1 Si1 93.08(11) . . . . ?
C59 Al1 N1 C1 -77.52(14) . . . . ?
C59 Al1 N2 Si2 -164.26(10) . . . . ?
C59 Al1 N2 C19 19.87(14) . . . . ?
C60 C63 C64 C65 -177.6(2) . . . . ?
C60 C63 C68 C67 177.2(2) . . . . ?
C61 Al1 N1 Si1 -163.70(9) . . . . ?
C61 Al1 N1 C1 25.71(14) . . . . ?
C61 Al1 N2 Si2 95.80(11) . . . . ?
C61 Al1 N2 C19 -80.07(14) . . . . ?
C61 C62 C69 C70 -35.8(6) . . . . ?
C61 C62 C69 C74 139.9(5) . . . . ?
C62 C69 C70 C71 173.87(18) . . . . ?
C62 C69 C74 C73 -174.91(18) . . . . ?
C63 C64 C65 C66 0.1(4) . . . . ?
C64 C63 C68 C67 -1.5(3) . . . . ?
C64 C65 C66 C67 -1.0(4) . . . . ?
C65 C66 C67 C68 0.7(4) . . . . ?
C66 C67 C68 C63 0.6(4) . . . . ?
C68 C63 C64 C65 1.1(4) . . . . ?
C69 C70 C71 C72 1.7(3) . . . . ?
C70 C69 C74 C73 0.7(3) . . . . ?
C70 C71 C72 C73 -0.2(3) . . . . ?
C71 C72 C73 C74 -1.0(3) . . . . ?
C72 C73 C74 C69 0.7(3) . . . . ?
C74 C69 C70 C71 -1.9(3) . . . . ?
Cu3 Al2 N4 Si3 -144.06(8) . . . . ?
Cu3 Al2 N4 C75 31.80(14) . . . . ?
Cu3 Al2 N5 Si4 -153.45(7) . . . . ?
Cu3 Al2 N5 C93 19.65(15) . . . . ?
Cu3 C134 C137 C138 -87.62(19) . . . . ?
Cu3 C134 C137 C142 87.63(19) . . . . ?
Cu3 C135 C136 C143 170.5(6) . . . . ?
Cu3 C136 C143 C144 26.8(3) . . . . ?
Cu3 C136 C143 C148 -156.24(15) . . . . ?
Cu4 C105 C106 C107 45.7(3) . . . . ?
Cu4 C105 C106 C108 -73.1(2) . . . . ?
Cu4 C105 C106 C109 166.74(17) . . . . ?
Cu4 C126 C127 C128 54.8(2) . . . . ?
Cu4 C126 C127 C132 -124.86(17) . . . . ?
Si3 N4 C75 C76 -86.07(18) . . . . ?
Si3 N4 C75 C80 92.56(18) . . . . ?
Si3 C89 C90 Si4 -68.7(2) . . . . ?
Si4 N5 C93 C94 -87.61(19) . . . . ?
Si4 N5 C93 C98 92.36(18) . . . . ?
Al2 N4 C75 C76 97.75(17) . . . . ?
Al2 N4 C75 C80 -83.63(18) . . . . ?
Al2 N5 C93 C94 98.74(17) . . . . ?
Al2 N5 C93 C98 -81.29(18) . . . . ?
Al2 C133 C134 Cu3 43.4(6) . . . . ?
Al2 C135 C136 Cu3 -24.8(6) . . . . ?
Al2 C135 C136 C143 145.7(5) . . . . ?
N4 Si3 C89 C90 71.20(17) . . . . ?
N4 Al2 N5 Si4 27.99(13) . . . . ?
N4 Al2 N5 C93 -158.91(12) . . . . ?
N4 C75 C76 C77 178.62(16) . . . . ?
N4 C75 C76 C81 -2.2(3) . . . . ?
N4 C75 C80 C79 -178.67(16) . . . . ?
N4 C75 C80 C84 1.2(3) . . . . ?
N5 Si4 C90 C89 70.06(18) . . . . ?
N5 Al2 N4 Si3 34.58(13) . . . . ?
N5 Al2 N4 C75 -149.55(12) . . . . ?
N5 C93 C94 C95 -176.96(17) . . . . ?
N5 C93 C94 C99 3.1(3) . . . . ?
N5 C93 C98 C97 178.01(17) . . . . ?
N5 C93 C98 C102 -3.8(3) . . . . ?
N6 C105 C106 C107 -132.4(2) . . . . ?
N6 C105 C106 C108 108.8(2) . . . . ?
N6 C105 C106 C109 -11.4(2) . . . . ?
N6 C113 C114 C115 173.75(17) . . . . ?
N6 C113 C114 C119 -10.9(3) . . . . ?
N6 C113 C118 C117 -173.78(17) . . . . ?
N6 C113 C118 C122 12.4(3) . . . . ?
C75 C76 C77 C78 0.2(3) . . . . ?
C75 C76 C81 C82 -114.8(2) . . . . ?
C75 C76 C81 C83 120.9(2) . . . . ?
C75 C80 C84 C85 128.48(19) . . . . ?
C75 C80 C84 C86 -109.0(2) . . . . ?
C76 C75 C80 C79 0.0(3) . . . . ?
C76 C75 C80 C84 179.85(16) . . . . ?
C76 C77 C78 C79 -0.4(3) . . . . ?
C77 C76 C81 C82 64.4(2) . . . . ?
C77 C76 C81 C83 -59.9(2) . . . . ?
C77 C78 C79 C80 0.3(3) . . . . ?
C78 C79 C80 C75 -0.1(3) . . . . ?
C78 C79 C80 C84 180.00(18) . . . . ?
C79 C80 C84 C85 -51.7(2) . . . . ?
C79 C80 C84 C86 70.9(2) . . . . ?
C80 C75 C76 C77 0.0(3) . . . . ?
C80 C75 C76 C81 179.15(17) . . . . ?
C81 C76 C77 C78 -178.99(18) . . . . ?
C87 Si3 N4 Al2 172.65(11) . . . . ?
C87 Si3 N4 C75 -3.29(16) . . . . ?
C87 Si3 C89 C90 -166.77(15) . . . . ?
C88 Si3 N4 Al2 51.51(13) . . . . ?
C88 Si3 N4 C75 -124.44(14) . . . . ?
C88 Si3 C89 C90 -50.45(17) . . . . ?
C89 Si3 N4 Al2 -68.78(13) . . . . ?
C89 Si3 N4 C75 115.27(13) . . . . ?
C90 Si4 N5 Al2 -63.32(13) . . . . ?
C90 Si4 N5 C93 123.74(14) . . . . ?
C91 Si4 N5 Al2 59.48(13) . . . . ?
C91 Si4 N5 C93 -113.46(14) . . . . ?
C91 Si4 C90 C89 -55.17(18) . . . . ?
C92 Si4 N5 Al2 178.72(11) . . . . ?
C92 Si4 N5 C93 5.78(16) . . . . ?
C92 Si4 C90 C89 -168.73(16) . . . . ?
C93 C94 C95 C96 -1.9(3) . . . . ?
C93 C94 C99 C100 -111.7(2) . . . . ?
C93 C94 C99 C101 125.0(2) . . . . ?
C93 C98 C102 C103 130.98(19) . . . . ?
C93 C98 C102 C104 -105.9(2) . . . . ?
C94 C93 C98 C97 -2.0(3) . . . . ?
C94 C93 C98 C102 176.16(17) . . . . ?
C94 C95 C96 C97 -0.3(3) . . . . ?
C95 C94 C99 C100 68.3(2) . . . . ?
C95 C94 C99 C101 -55.0(3) . . . . ?
C95 C96 C97 C98 1.4(3) . . . . ?
C96 C97 C98 C93 -0.2(3) . . . . ?
C96 C97 C98 C102 -178.47(19) . . . . ?
C97 C98 C102 C103 -50.8(2) . . . . ?
C97 C98 C102 C104 72.3(2) . . . . ?
C98 C93 C94 C95 3.1(3) . . . . ?
C98 C93 C94 C99 -176.91(17) . . . . ?
C99 C94 C95 C96 178.05(19) . . . . ?
C105 N6 C110 C109 5.8(2) . . . . ?
C105 N6 C110 C111 123.5(2) . . . . ?
C105 N6 C110 C112 -115.7(2) . . . . ?
C105 N6 C113 C114 88.9(2) . . . . ?
C105 N6 C113 C118 -91.5(2) . . . . ?
C105 C106 C109 C110 14.9(3) . . . . ?
C106 C109 C110 N6 -12.4(2) . . . . ?
C106 C109 C110 C111 -129.2(2) . . . . ?
C106 C109 C110 C112 105.9(2) . . . . ?
C107 C106 C109 C110 134.4(2) . . . . ?
C108 C106 C109 C110 -101.2(2) . . . . ?
C110 N6 C105 Cu4 -174.56(14) . . . . ?
C110 N6 C105 C106 3.6(2) . . . . ?
C110 N6 C113 C114 -90.7(2) . . . . ?
C110 N6 C113 C118 88.9(2) . . . . ?
C113 N6 C105 Cu4 5.8(3) . . . . ?
C113 N6 C105 C106 -176.02(16) . . . . ?
C113 N6 C110 C109 -174.64(18) . . . . ?
C113 N6 C110 C111 -56.9(3) . . . . ?
C113 N6 C110 C112 63.9(3) . . . . ?
C113 C114 C115 C116 1.0(3) . . . . ?
C113 C114 C119 C120 136.5(2) . . . . ?
C113 C114 C119 C121 -100.1(2) . . . . ?
C113 C118 C122 C123 -133.0(2) . . . . ?
C113 C118 C122 C124 104.3(2) . . . . ?
C114 C113 C118 C117 5.8(3) . . . . ?
C114 C113 C118 C122 -168.00(18) . . . . ?
C114 C115 C116 C117 3.7(3) . . . . ?
C115 C114 C119 C120 -48.3(3) . . . . ?
C115 C114 C119 C121 75.1(3) . . . . ?
C115 C116 C117 C118 -3.7(3) . . . . ?
C116 C117 C118 C113 -0.9(3) . . . . ?
C116 C117 C118 C122 173.15(19) . . . . ?
C117 C118 C122 C123 53.3(3) . . . . ?
C117 C118 C122 C124 -69.3(2) . . . . ?
C118 C113 C114 C115 -5.8(3) . . . . ?
C118 C113 C114 C119 169.49(18) . . . . ?
C119 C114 C115 C116 -174.5(2) . . . . ?
C125 Cu4 C105 N6 135.2(4) . . . . ?
C125 Cu4 C105 C106 -42.7(5) . . . . ?
C126 Cu4 C105 N6 -25.3(3) . . . . ?
C126 Cu4 C105 C106 156.89(17) . . . . ?
C126 C127 C128 C129 -179.23(19) . . . . ?
C126 C127 C132 C131 179.55(18) . . . . ?
C127 C128 C129 C130 0.0(3) . . . . ?
C128 C127 C132 C131 -0.1(3) . . . . ?
C128 C129 C130 C131 -0.8(4) . . . . ?
C129 C130 C131 C132 1.1(3) . . . . ?
C130 C131 C132 C127 -0.7(3) . . . . ?
C132 C127 C128 C129 0.4(3) . . . . ?
C133 Al2 N4 Si3 166.10(10) . . . . ?
C133 Al2 N4 C75 -18.04(14) . . . . ?
C133 Al2 N5 Si4 -96.42(12) . . . . ?
C133 Al2 N5 C93 76.67(14) . . . . ?
C134 C137 C138 C139 172.7(2) . . . . ?
C134 C137 C142 C141 -172.65(19) . . . . ?
C135 Al2 N4 Si3 -92.72(11) . . . . ?
C135 Al2 N4 C75 83.14(14) . . . . ?
C135 Al2 N5 Si4 159.08(10) . . . . ?
C135 Al2 N5 C93 -27.83(14) . . . . ?
C135 C136 C143 C144 -142.1(6) . . . . ?
C135 C136 C143 C148 34.9(7) . . . . ?
C136 C143 C144 C145 176.2(2) . . . . ?
C136 C143 C148 C147 -176.19(19) . . . . ?
C137 C138 C139 C140 0.5(4) . . . . ?
C138 C137 C142 C141 2.6(3) . . . . ?
C138 C139 C140 C141 1.7(4) . . . . ?
C139 C140 C141 C142 -1.8(4) . . . . ?
C140 C141 C142 C137 -0.4(3) . . . . ?
C142 C137 C138 C139 -2.6(3) . . . . ?
C143 C144 C145 C146 0.5(3) . . . . ?
C144 C143 C148 C147 0.9(3) . . . . ?
C144 C145 C146 C147 -0.2(4) . . . . ?
C145 C146 C147 C148 0.3(4) . . . . ?
C146 C147 C148 C143 -0.6(3) . . . . ?
C148 C143 C144 C145 -0.8(3) . . . . ?
C1T C2T C3T C4T 68.3(7) . . . . ?
C2T C3T C4T C5T 59.4(9) . . . . ?
C3T C4T C5T C6T 177.5(6) . . . . ?
C1TA C2TA C3TA C4TA 179.8(17) . . . . ?
C2TA C3TA C4TA C5TA -177.5(15) . . . . ?
C3TA C4TA C5TA C6TA -64(3) . . . . ?
C1SA C2SA C3SA C4SA 178.9(6) . . . . ?
C2SA C3SA C4SA C5SA -173.7(10) . . . . ?
C3SA C4SA C5SA C6SA 177.1(6) . . . . ?
C1S C2S C3S C4S -178.6(5) . . . . ?
C2S C3S C4S C5S 174.9(6) . . . . ?
C3S C4S C5S C6S -178.2(6) . . . . ?
